data_7219443
loop_
_publ_author_name
'Tian, Li'
'Zhou, Shang Yong'
'Li, Xin'
'Li, Ting'
'Liu, Zhong Yi'
'Wang, Xiuguang'

_publ_section_title
;
 A series of heterospin complexes based on lanthanides and pyridine
 biradicals: synthesis, structure and magnetic properties
;
_journal_name_full 'RSC Adv.'
_journal_paper_doi 10.1039/C4RA15074K
_journal_year 2015
_chemical_formula_sum 'C75 H76 F36 N10 Nd2 O20'
_chemical_formula_weight 2409.94
_chemical_name_systematic
; 
 ? 
;
_space_group_IT_number 2
_symmetry_cell_setting triclinic
_symmetry_space_group_name_Hall '-P 1'
_symmetry_space_group_name_H-M 'P -1'
_atom_sites_solution_hydrogens geom
_atom_sites_solution_primary direct
_atom_sites_solution_secondary difmap
_audit_block_doi 10.5517/cc13r286
_audit_creation_method SHELXL-97
_audit_update_record
;
2014-11-19 deposited with the CCDC.
2015-01-30 downloaded from the CCDC.
;
_cell_angle_alpha 89.120(3)
_cell_angle_beta 80.018(3)
_cell_angle_gamma 75.287(3)
_cell_formula_units_Z 2
_cell_length_a 12.3461(17)
_cell_length_b 12.9126(18)
_cell_length_c 31.521(4)
_cell_measurement_reflns_used 7531
_cell_measurement_temperature 173(2)
_cell_measurement_theta_max 25.59
_cell_measurement_theta_min 2.23
_cell_volume 4784.6(11)
_computing_cell_refinement 'Bruker SMART'
_computing_data_collection 'Bruker SMART'
_computing_data_reduction 'Bruker SAINT'
_computing_molecular_graphics 'Bruker SHELXTL'
_computing_publication_material 'Bruker SHELXTL'
_computing_structure_refinement 'SHELXL-97 (Sheldrick, 1997)'
_computing_structure_solution 'SHELXS-97 (Sheldrick, 1990)'
_diffrn_ambient_temperature 173(2)
_diffrn_measured_fraction_theta_full 0.979
_diffrn_measured_fraction_theta_max 0.979
_diffrn_measurement_device_type 'CCD area detector'
_diffrn_measurement_method 'phi and omega scans'
_diffrn_radiation_monochromator graphite
_diffrn_radiation_source 'fine-focus sealed tube'
_diffrn_radiation_type MoK\a
_diffrn_radiation_wavelength 0.71073
_diffrn_reflns_av_R_equivalents 0.0338
_diffrn_reflns_av_sigmaI/netI 0.0625
_diffrn_reflns_limit_h_max 14
_diffrn_reflns_limit_h_min -14
_diffrn_reflns_limit_k_max 14
_diffrn_reflns_limit_k_min -15
_diffrn_reflns_limit_l_max 37
_diffrn_reflns_limit_l_min -37
_diffrn_reflns_number 26404
_diffrn_reflns_theta_full 25.01
_diffrn_reflns_theta_max 25.01
_diffrn_reflns_theta_min 1.73
_exptl_absorpt_coefficient_mu 1.213
_exptl_absorpt_correction_T_max 0.8296
_exptl_absorpt_correction_T_min 0.8113
_exptl_absorpt_correction_type multi-scan
_exptl_absorpt_process_details sadabs
_exptl_crystal_colour blue
_exptl_crystal_density_diffrn 1.673
_exptl_crystal_density_meas ?
_exptl_crystal_density_method 'not measured'
_exptl_crystal_description block
_exptl_crystal_F_000 2400
_exptl_crystal_size_max 0.18
_exptl_crystal_size_mid 0.17
_exptl_crystal_size_min 0.16
_refine_diff_density_max 1.553
_refine_diff_density_min -1.386
_refine_diff_density_rms 0.119
_refine_ls_extinction_method none
_refine_ls_goodness_of_fit_ref 1.073
_refine_ls_hydrogen_treatment constr
_refine_ls_matrix_type full
_refine_ls_number_parameters 1408
_refine_ls_number_reflns 16541
_refine_ls_number_restraints 275
_refine_ls_restrained_S_all 1.107
_refine_ls_R_factor_all 0.0780
_refine_ls_R_factor_gt 0.0627
_refine_ls_shift/su_max 0.001
_refine_ls_shift/su_mean 0.000
_refine_ls_structure_factor_coef Fsqd
_refine_ls_weighting_details 'calc w=1/[\s^2^(Fo^2^)+(0.0465P)^2^+25.6883P] where P=(Fo^2^+2Fc^2^)/3'
_refine_ls_weighting_scheme calc
_refine_ls_wR_factor_gt 0.1343
_refine_ls_wR_factor_ref 0.1428
_reflns_number_gt 13444
_reflns_number_total 16541
_reflns_threshold_expression >2sigma(I)
_cod_data_source_file c4ra15074k2.cif
_cod_data_source_block n141008c
_cod_depositor_comments
;
The following automatic conversions were performed:

'_symmetry_cell_setting' value 'Triclinic' changed to 'triclinic'
according to
/usr/data/users/saulius/crontab/automatic-downloads/rss-feeds/RSC/lib/dictionaries/cif_core.dic
dictionary named 'cif_core.dic' version 2.4.2 from 2011-04-26.

'_exptl_crystal_density_meas' value 'none' was changed to '?' - the
value is perceived as not measured.

Automatic conversion script
Id: cif_fix_values 3008 2015-01-20 13:52:24Z robertas 
;
_cod_original_cell_volume 4784.6(12)
_cod_original_sg_symbol_H-M P-1
_cod_database_code 7219443

loop_
_symmetry_equiv_pos_as_xyz
'x, y, z'
'-x, -y, -z'

loop_
_atom_site_label
_atom_site_type_symbol
_atom_site_fract_x
_atom_site_fract_y
_atom_site_fract_z
_atom_site_U_iso_or_equiv
_atom_site_adp_type
_atom_site_occupancy
_atom_site_symmetry_multiplicity
_atom_site_calc_flag
_atom_site_refinement_flags
_atom_site_disorder_assembly
_atom_site_disorder_group
Nd1 Nd 0.67404(3) 0.21153(3) 0.100975(11) 0.02452(11) Uani 1 1 d D . .
Nd2 Nd 0.24427(3) 0.66719(3) 0.341492(11) 0.02539(11) Uani 1 1 d . . .
O1 O 0.5049(4) 0.2925(5) 0.15178(15) 0.0423(14) Uani 1 1 d . A .
O2 O 0.4538(5) 0.2206(5) 0.29681(15) 0.0552(16) Uani 1 1 d . A .
O3 O 0.7288(4) 0.3762(4) 0.10755(14) 0.0267(10) Uani 1 1 d . B .
O4 O 0.9866(5) 0.4119(5) 0.19417(17) 0.0475(14) Uani 1 1 d . B .
O9 O 0.6804(4) 0.0847(3) 0.15908(13) 0.0253(10) Uani 1 1 d . B .
O10 O 0.8668(4) 0.1637(3) 0.11902(14) 0.0255(10) Uani 1 1 d . B .
O11 O 0.2895(4) 0.6337(4) 0.26411(14) 0.0281(10) Uani 1 1 d . . .
O12 O 0.6493(4) 0.5766(4) 0.18088(14) 0.0351(12) Uani 1 1 d . . .
O13 O 0.2634(4) 0.4802(4) 0.35306(15) 0.0318(11) Uani 1 1 d . . .
O14 O 0.5930(5) 0.2462(4) 0.38057(18) 0.0486(14) Uani 1 1 d . . .
O15 O 0.1325(4) 0.8282(4) 0.31266(16) 0.0370(12) Uani 1 1 d . . .
O16 O 0.0826(4) 0.6262(4) 0.31638(16) 0.0345(11) Uani 1 1 d . . .
O17 O 0.0976(4) 0.6713(4) 0.40404(16) 0.0389(12) Uani 1 1 d . . .
O18 O 0.2226(4) 0.8221(4) 0.38887(15) 0.0353(12) Uani 1 1 d . . .
O19 O 0.3829(4) 0.6147(4) 0.38976(14) 0.0323(11) Uani 1 1 d . . .
O20 O 0.4062(4) 0.7400(4) 0.31624(14) 0.0301(11) Uani 1 1 d . . .
F13 F 0.6473(5) -0.1084(4) 0.18433(17) 0.0712(17) Uani 1 1 d . . .
F14 F 0.8022(4) -0.1488(4) 0.20825(18) 0.0684(16) Uani 1 1 d . . .
F15 F 0.6671(5) -0.0214(4) 0.23745(15) 0.0679(16) Uani 1 1 d . . .
F16 F 1.0614(4) 0.1560(4) 0.15655(19) 0.0672(15) Uani 1 1 d . . .
F17 F 1.1074(4) -0.0160(4) 0.14618(17) 0.0594(14) Uani 1 1 d . . .
F18 F 1.0945(4) 0.0878(4) 0.09270(17) 0.0649(15) Uani 1 1 d . . .
F19 F 0.0139(7) 1.0350(4) 0.3086(2) 0.094(2) Uani 1 1 d . . .
F20 F 0.0718(8) 0.9771(6) 0.2450(3) 0.132(3) Uani 1 1 d U . .
F21 F -0.0910(8) 0.9948(7) 0.2716(3) 0.132(3) Uani 1 1 d U . .
F22 F -0.1356(6) 0.6439(6) 0.2609(2) 0.102(2) Uani 1 1 d . . .
F23 F -0.1687(5) 0.6319(6) 0.3287(3) 0.108(3) Uani 1 1 d . . .
F24 F -0.0400(4) 0.5112(4) 0.2894(2) 0.0720(16) Uani 1 1 d . . .
F25 F -0.1141(5) 0.7716(4) 0.49261(17) 0.0728(17) Uani 1 1 d . . .
F26 F -0.0098(7) 0.6117(6) 0.4820(2) 0.114(2) Uani 1 1 d U . .
F27 F -0.1227(6) 0.6757(6) 0.4392(2) 0.104(2) Uani 1 1 d U . .
F28 F 0.0863(6) 1.0334(5) 0.4613(2) 0.109(3) Uani 1 1 d . . .
F29 F 0.2659(6) 0.9648(5) 0.44537(17) 0.0744(17) Uani 1 1 d . . .
F30 F 0.1723(5) 1.0406(4) 0.39697(18) 0.0676(15) Uani 1 1 d . . .
F31 F 0.5964(5) 0.6413(5) 0.44524(15) 0.0711(16) Uani 1 1 d . . .
F32 F 0.4251(5) 0.6403(5) 0.47330(15) 0.0767(18) Uani 1 1 d . . .
F33 F 0.5370(5) 0.5021(5) 0.43735(17) 0.0708(16) Uani 1 1 d . . .
F34 F 0.6270(5) 0.8555(6) 0.32656(19) 0.092(2) Uani 1 1 d . . .
F35 F 0.4755(5) 0.9275(4) 0.3024(2) 0.0749(17) Uani 1 1 d . . .
F36 F 0.5937(4) 0.7921(4) 0.26973(15) 0.0569(13) Uani 1 1 d . . .
N1 N 0.4620(4) 0.2727(5) 0.19050(17) 0.0328(14) Uani 1 1 d D . .
N2 N 0.4377(5) 0.2368(5) 0.25796(18) 0.0360(15) Uani 1 1 d D . .
N3 N 0.6833(5) 0.3114(4) 0.19400(17) 0.0260(12) Uani 1 1 d . A .
N4 N 0.8107(4) 0.4011(4) 0.12235(17) 0.0257(12) Uani 1 1 d . . .
N5 N 0.9334(5) 0.4180(5) 0.16258(19) 0.0344(14) Uani 1 1 d . . .
N6 N 0.3735(5) 0.6339(4) 0.23307(17) 0.0262(12) Uani 1 1 d . . .
N7 N 0.5421(5) 0.6064(4) 0.19311(17) 0.0280(13) Uani 1 1 d . . .
N8 N 0.4694(5) 0.4842(4) 0.29598(17) 0.0271(12) Uani 1 1 d . . .
N9 N 0.3344(5) 0.4060(5) 0.36974(17) 0.0293(13) Uani 1 1 d . . .
N10 N 0.4893(5) 0.2972(5) 0.38375(18) 0.0362(14) Uani 1 1 d . . .
C1 C 0.5144(6) 0.2577(5) 0.2246(2) 0.0248(14) Uani 1 1 d . A .
C2 C 0.3368(7) 0.2884(8) 0.2046(3) 0.028(3) Uani 0.582(6) 1 d PD A 1
C3 C 0.2922(17) 0.2561(11) 0.1666(5) 0.041(2) Uani 0.582(6) 1 d PDU A 1
H3A H 0.2959 0.3089 0.1441 0.061 Uiso 0.582(6) 1 calc PR A 1
H3B H 0.2132 0.2530 0.1758 0.061 Uiso 0.582(6) 1 calc PR A 1
H3C H 0.3387 0.1856 0.1553 0.061 Uiso 0.582(6) 1 calc PR A 1
C4 C 0.2773(10) 0.4048(8) 0.2164(4) 0.039(3) Uani 0.582(6) 1 d PD A 1
H4A H 0.3128 0.4304 0.2383 0.059 Uiso 0.582(6) 1 calc PR A 1
H4B H 0.1968 0.4114 0.2280 0.059 Uiso 0.582(6) 1 calc PR A 1
H4C H 0.2839 0.4479 0.1907 0.059 Uiso 0.582(6) 1 calc PR A 1
C5 C 0.3383(8) 0.2145(8) 0.2429(3) 0.033(3) Uani 0.582(6) 1 d PDU A 1
C6 C 0.2406(16) 0.2380(16) 0.2802(6) 0.065(6) Uani 0.582(6) 1 d PD A 1
H6A H 0.2522 0.1806 0.3009 0.098 Uiso 0.582(6) 1 calc PR A 1
H6B H 0.1694 0.2424 0.2697 0.098 Uiso 0.582(6) 1 calc PR A 1
H6C H 0.2366 0.3063 0.2943 0.098 Uiso 0.582(6) 1 calc PR A 1
C7 C 0.3635(11) 0.0962(8) 0.2307(4) 0.044(3) Uani 0.582(6) 1 d PD A 1
H7A H 0.4338 0.0757 0.2094 0.066 Uiso 0.582(6) 1 calc PR A 1
H7B H 0.3004 0.0830 0.2185 0.066 Uiso 0.582(6) 1 calc PR A 1
H7C H 0.3726 0.0537 0.2565 0.066 Uiso 0.582(6) 1 calc PR A 1
C2' C 0.3564(10) 0.2306(11) 0.1976(4) 0.028(3) Uani 0.418(6) 1 d PD A 2
C3' C 0.277(2) 0.2839(14) 0.1672(8) 0.041(2) Uani 0.418(6) 1 d PDU A 2
H3'1 H 0.2607 0.3619 0.1708 0.061 Uiso 0.418(6) 1 calc PR A 2
H3'2 H 0.2058 0.2617 0.1739 0.061 Uiso 0.418(6) 1 calc PR A 2
H3'3 H 0.3132 0.2623 0.1374 0.061 Uiso 0.418(6) 1 calc PR A 2
C4' C 0.3800(14) 0.1103(10) 0.1880(6) 0.039(3) Uani 0.418(6) 1 d PD A 2
H4'1 H 0.4289 0.0921 0.1598 0.059 Uiso 0.418(6) 1 calc PR A 2
H4'2 H 0.3080 0.0915 0.1879 0.059 Uiso 0.418(6) 1 calc PR A 2
H4'3 H 0.4183 0.0702 0.2102 0.059 Uiso 0.418(6) 1 calc PR A 2
C5' C 0.3200(9) 0.2608(12) 0.2457(4) 0.033(3) Uani 0.418(6) 1 d PDU A 2
C6' C 0.246(3) 0.1956(16) 0.2712(9) 0.065(6) Uani 0.418(6) 1 d PD A 2
H6'1 H 0.1725 0.2108 0.2615 0.098 Uiso 0.418(6) 1 calc PR A 2
H6'2 H 0.2342 0.2147 0.3019 0.098 Uiso 0.418(6) 1 calc PR A 2
H6'3 H 0.2839 0.1191 0.2666 0.098 Uiso 0.418(6) 1 calc PR A 2
C7' C 0.2537(15) 0.3776(11) 0.2549(6) 0.044(3) Uani 0.418(6) 1 d PD A 2
H7'1 H 0.2368 0.3925 0.2860 0.066 Uiso 0.418(6) 1 calc PR A 2
H7'2 H 0.1824 0.3907 0.2436 0.066 Uiso 0.418(6) 1 calc PR A 2
H7'3 H 0.2994 0.4246 0.2408 0.066 Uiso 0.418(6) 1 calc PR A 2
C8 C 0.6313(6) 0.2627(5) 0.2264(2) 0.0273(15) Uani 1 1 d . . .
C9 C 0.7885(6) 0.3193(5) 0.1956(2) 0.0269(15) Uani 1 1 d . . .
C10 C 0.8469(6) 0.2769(6) 0.2283(2) 0.0335(16) Uani 1 1 d . A .
H10 H 0.9221 0.2831 0.2281 0.040 Uiso 1 1 calc R . .
C11 C 0.7944(6) 0.2257(6) 0.2611(2) 0.0348(17) Uani 1 1 d . . .
H11 H 0.8333 0.1954 0.2837 0.042 Uiso 1 1 calc R A .
C12 C 0.6843(6) 0.2185(5) 0.2610(2) 0.0310(16) Uani 1 1 d . A .
H12 H 0.6458 0.1846 0.2835 0.037 Uiso 1 1 calc R . .
C13 C 0.8417(5) 0.3776(5) 0.1606(2) 0.0258(14) Uani 1 1 d . A .
C14 C 0.8925(6) 0.4497(6) 0.0924(2) 0.0347(17) Uani 1 1 d . B .
C15 C 0.8250(7) 0.5396(7) 0.0684(3) 0.054(2) Uani 1 1 d . . .
H15A H 0.8769 0.5767 0.0512 0.081 Uiso 1 1 calc R B .
H15B H 0.7694 0.5905 0.0892 0.081 Uiso 1 1 calc R . .
H15C H 0.7851 0.5096 0.0493 0.081 Uiso 1 1 calc R . .
C16 C 0.9649(7) 0.3594(7) 0.0618(2) 0.0432(19) Uani 1 1 d . . .
H16A H 0.9163 0.3325 0.0455 0.065 Uiso 1 1 calc R B .
H16B H 1.0043 0.3013 0.0783 0.065 Uiso 1 1 calc R . .
H16C H 1.0211 0.3859 0.0417 0.065 Uiso 1 1 calc R . .
C17 C 0.9563(6) 0.4881(6) 0.1256(2) 0.0371(17) Uani 1 1 d . B .
C18 C 0.9070(7) 0.6037(6) 0.1420(3) 0.051(2) Uani 1 1 d . . .
H18A H 0.8245 0.6171 0.1511 0.076 Uiso 1 1 calc R B .
H18B H 0.9235 0.6522 0.1190 0.076 Uiso 1 1 calc R . .
H18C H 0.9413 0.6163 0.1667 0.076 Uiso 1 1 calc R . .
C19 C 1.0840(6) 0.4664(7) 0.1103(3) 0.047(2) Uani 1 1 d . . .
H19A H 1.1188 0.4910 0.1326 0.071 Uiso 1 1 calc R B .
H19B H 1.0989 0.5049 0.0837 0.071 Uiso 1 1 calc R . .
H19C H 1.1165 0.3894 0.1046 0.071 Uiso 1 1 calc R . .
C30 C 0.7194(6) -0.0673(5) 0.2002(2) 0.0315(16) Uani 1 1 d . B .
C31 C 0.7606(6) 0.0144(5) 0.1701(2) 0.0256(14) Uani 1 1 d . . .
C32 C 0.8761(6) 0.0059(5) 0.1603(2) 0.0305(16) Uani 1 1 d . B .
H32 H 0.9274 -0.0543 0.1698 0.037 Uiso 1 1 calc R . .
C33 C 0.9195(6) 0.0834(5) 0.1368(2) 0.0283(15) Uani 1 1 d . . .
C34 C 1.0469(6) 0.0767(7) 0.1329(3) 0.045(2) Uani 1 1 d . B .
C35 C 0.4830(6) 0.5886(5) 0.2323(2) 0.0270(15) Uani 1 1 d . . .
C36 C 0.3527(6) 0.7038(6) 0.1949(2) 0.0305(16) Uani 1 1 d . . .
C37 C 0.2423(7) 0.7001(7) 0.1816(2) 0.046(2) Uani 1 1 d . . .
H37A H 0.2442 0.6259 0.1748 0.069 Uiso 1 1 calc R . .
H37B H 0.2316 0.7436 0.1562 0.069 Uiso 1 1 calc R . .
H37C H 0.1792 0.7286 0.2053 0.069 Uiso 1 1 calc R . .
C38 C 0.3456(7) 0.8173(6) 0.2109(2) 0.0404(19) Uani 1 1 d . . .
H38A H 0.2851 0.8371 0.2362 0.061 Uiso 1 1 calc R . .
H38B H 0.3289 0.8679 0.1880 0.061 Uiso 1 1 calc R . .
H38C H 0.4184 0.8194 0.2188 0.061 Uiso 1 1 calc R . .
C39 C 0.4626(6) 0.6547(6) 0.1625(2) 0.0357(17) Uani 1 1 d . . .
C40 C 0.5111(7) 0.7338(7) 0.1339(2) 0.048(2) Uani 1 1 d . . .
H40A H 0.5311 0.7849 0.1519 0.073 Uiso 1 1 calc R . .
H40B H 0.4543 0.7725 0.1172 0.073 Uiso 1 1 calc R . .
H40C H 0.5793 0.6950 0.1142 0.073 Uiso 1 1 calc R . .
C41 C 0.4560(7) 0.5603(7) 0.1352(3) 0.050(2) Uani 1 1 d . . .
H41A H 0.5325 0.5238 0.1203 0.076 Uiso 1 1 calc R . .
H41B H 0.4071 0.5866 0.1139 0.076 Uiso 1 1 calc R . .
H41C H 0.4244 0.5099 0.1539 0.076 Uiso 1 1 calc R . .
C42 C 0.5367(5) 0.5309(5) 0.2673(2) 0.0244(14) Uani 1 1 d . . .
C43 C 0.5179(6) 0.4321(5) 0.3282(2) 0.0275(15) Uani 1 1 d . . .
C44 C 0.6279(6) 0.4261(6) 0.3336(2) 0.0341(16) Uani 1 1 d . . .
H44 H 0.6578 0.3898 0.3571 0.041 Uiso 1 1 calc R . .
C45 C 0.6930(6) 0.4746(6) 0.3036(2) 0.0353(17) Uani 1 1 d . . .
H45 H 0.7690 0.4719 0.3065 0.042 Uiso 1 1 calc R . .
C46 C 0.6491(6) 0.5264(5) 0.2702(2) 0.0310(16) Uani 1 1 d . . .
H46 H 0.6941 0.5588 0.2492 0.037 Uiso 1 1 calc R . .
C47 C 0.4463(6) 0.3797(5) 0.3593(2) 0.0297(15) Uani 1 1 d . . .
C48 C 0.2901(6) 0.3501(6) 0.4088(2) 0.0376(18) Uani 1 1 d . . .
C49 C 0.2537(8) 0.4341(7) 0.4458(2) 0.054(2) Uani 1 1 d . . .
H49A H 0.3191 0.4603 0.4499 0.082 Uiso 1 1 calc R . .
H49B H 0.2252 0.4018 0.4724 0.082 Uiso 1 1 calc R . .
H49C H 0.1934 0.4941 0.4388 0.082 Uiso 1 1 calc R . .
C50 C 0.1884(7) 0.3127(7) 0.4005(3) 0.054(2) Uani 1 1 d . . .
H50A H 0.1291 0.3745 0.3942 0.080 Uiso 1 1 calc R . .
H50B H 0.1587 0.2775 0.4260 0.080 Uiso 1 1 calc R . .
H50C H 0.2119 0.2619 0.3758 0.080 Uiso 1 1 calc R . .
C51 C 0.3978(7) 0.2587(6) 0.4128(2) 0.0403(19) Uani 1 1 d . . .
C52 C 0.4283(9) 0.2471(9) 0.4580(3) 0.066(3) Uani 1 1 d . . .
H52A H 0.4985 0.1902 0.4573 0.099 Uiso 1 1 calc R . .
H52B H 0.3664 0.2287 0.4780 0.099 Uiso 1 1 calc R . .
H52C H 0.4398 0.3148 0.4675 0.099 Uiso 1 1 calc R . .
C53 C 0.4020(8) 0.1485(7) 0.3943(3) 0.056(2) Uani 1 1 d . . .
H53A H 0.3850 0.1561 0.3650 0.084 Uiso 1 1 calc R . .
H53B H 0.3456 0.1182 0.4125 0.084 Uiso 1 1 calc R . .
H53C H 0.4781 0.1009 0.3936 0.084 Uiso 1 1 calc R . .
C54 C 0.0150(9) 0.9663(8) 0.2810(3) 0.063(3) Uani 1 1 d . . .
C55 C 0.0461(7) 0.8503(6) 0.2957(3) 0.044(2) Uani 1 1 d . . .
C56 C -0.0221(8) 0.7847(7) 0.2886(3) 0.059(2) Uani 1 1 d . . .
H56 H -0.0870 0.8132 0.2757 0.070 Uiso 1 1 calc R . .
C57 C 0.0023(6) 0.6775(7) 0.3001(3) 0.0409(18) Uani 1 1 d . . .
C58 C -0.0847(8) 0.6151(8) 0.2938(4) 0.068(3) Uani 1 1 d . . .
C59 C -0.0523(9) 0.6977(8) 0.4624(3) 0.072(3) Uani 1 1 d . . .
C60 C 0.0443(7) 0.7366(6) 0.4334(3) 0.046(2) Uani 1 1 d . . .
C61 C 0.0606(8) 0.8357(6) 0.4425(3) 0.050(2) Uani 1 1 d . . .
H61 H 0.0106 0.8801 0.4653 0.060 Uiso 1 1 calc R . .
C62 C 0.1491(7) 0.8702(6) 0.4187(2) 0.0391(18) Uani 1 1 d . . .
C63 C 0.1665(8) 0.9790(7) 0.4311(3) 0.054(2) Uani 1 1 d . . .
C64 C 0.5054(8) 0.6088(8) 0.4388(3) 0.053(2) Uani 1 1 d . . .
C65 C 0.4618(6) 0.6535(6) 0.3975(2) 0.0367(17) Uani 1 1 d . . .
C66 C 0.5109(7) 0.7249(7) 0.3735(2) 0.0414(19) Uani 1 1 d . . .
H66 H 0.5673 0.7503 0.3841 0.050 Uiso 1 1 calc R . .
C67 C 0.4811(6) 0.7606(6) 0.3349(2) 0.0344(17) Uani 1 1 d . . .
C68 C 0.5452(8) 0.8356(7) 0.3083(3) 0.048(2) Uani 1 1 d . . .
C69 C 0.8771(12) 0.4214(9) 0.4086(5) 0.135(3) Uani 1 1 d DU . .
H69A H 0.8019 0.4658 0.4054 0.202 Uiso 1 1 calc R . .
H69B H 0.9360 0.4528 0.3927 0.202 Uiso 1 1 calc R . .
H69C H 0.8837 0.4181 0.4391 0.202 Uiso 1 1 calc R . .
C70 C 0.8924(12) 0.3084(9) 0.3905(4) 0.133(2) Uani 1 1 d DU . .
H70A H 0.9746 0.2725 0.3835 0.159 Uiso 1 1 calc R . .
H70B H 0.8608 0.3131 0.3636 0.159 Uiso 1 1 calc R . .
C71 C 0.8333(12) 0.2413(8) 0.4225(4) 0.132(2) Uani 1 1 d DU . .
H71A H 0.7529 0.2808 0.4321 0.159 Uiso 1 1 calc R . .
H71B H 0.8707 0.2296 0.4482 0.159 Uiso 1 1 calc R . .
C72 C 0.8381(12) 0.1329(8) 0.4022(4) 0.132(2) Uani 1 1 d DU . .
H72A H 0.8081 0.1454 0.3749 0.159 Uiso 1 1 calc R . .
H72B H 0.9186 0.0915 0.3951 0.159 Uiso 1 1 calc R . .
C73 C 0.7723(12) 0.0673(9) 0.4305(4) 0.133(2) Uani 1 1 d DU . .
H73A H 0.6950 0.1126 0.4414 0.159 Uiso 1 1 calc R . .
H73B H 0.8099 0.0450 0.4557 0.159 Uiso 1 1 calc R . .
C74 C 0.7620(11) -0.0325(9) 0.4077(4) 0.133(2) Uani 1 1 d DU . .
H74A H 0.8371 -0.0852 0.4021 0.160 Uiso 1 1 calc R . .
H74B H 0.7379 -0.0129 0.3797 0.160 Uiso 1 1 calc R . .
C75 C 0.6744(11) -0.0830(11) 0.4359(5) 0.136(3) Uani 1 1 d DU . .
H75A H 0.6736 -0.0688 0.4664 0.203 Uiso 1 1 calc R . .
H75B H 0.6954 -0.1606 0.4300 0.203 Uiso 1 1 calc R . .
H75C H 0.5986 -0.0518 0.4290 0.203 Uiso 1 1 calc R . .
O5 O 0.7631(8) 0.0333(7) 0.0684(3) 0.0288(18) Uani 0.591(3) 1 d PD B 1
O6 O 0.5328(11) 0.1172(10) 0.0877(4) 0.047(2) Uani 0.591(3) 1 d PD B 1
O7 O 0.7523(9) 0.2398(9) 0.0273(2) 0.024(2) Uani 0.591(3) 1 d PD B 1
O8 O 0.5313(10) 0.3317(8) 0.0652(4) 0.0350(16) Uani 0.591(3) 1 d PD B 1
F1 F 0.9128(7) -0.1059(7) 0.0121(3) 0.082(3) Uani 0.591(3) 1 d PD B 1
F2 F 0.8815(9) -0.1852(8) 0.0683(3) 0.079(3) Uani 0.591(3) 1 d PDU B 1
F3 F 0.8076(8) -0.2081(6) 0.0166(3) 0.095(4) Uani 0.591(3) 1 d PD B 1
F4 F 0.3654(10) -0.0051(9) 0.1121(3) 0.088(2) Uani 0.591(3) 1 d PD B 1
F5 F 0.4165(8) -0.0665(7) 0.0471(3) 0.096(3) Uani 0.591(3) 1 d PD B 1
F6 F 0.3434(7) 0.1012(6) 0.0598(3) 0.087(3) Uani 0.591(3) 1 d PD B 1
F7 F 0.8668(7) 0.1350(6) -0.0462(3) 0.071(2) Uani 0.591(3) 1 d PD B 1
F8 F 0.8609(10) 0.2997(8) -0.0522(4) 0.074(3) Uani 0.591(3) 1 d PD B 1
F9 F 0.7481(9) 0.2341(9) -0.0801(2) 0.120(4) Uani 0.591(3) 1 d PD B 1
F10 F 0.3976(9) 0.4380(11) -0.0177(3) 0.093(3) Uani 0.591(3) 1 d PD B 1
F11 F 0.3432(11) 0.4732(8) 0.0482(5) 0.070(2) Uani 0.591(3) 1 d PD B 1
F12 F 0.3319(8) 0.3295(8) 0.0220(5) 0.102(4) Uani 0.591(3) 1 d PD B 1
C20 C 0.8329(7) -0.1374(9) 0.0371(3) 0.048(3) Uani 0.591(3) 1 d PDU B 1
C21 C 0.7354(6) -0.0440(6) 0.05543(19) 0.035(2) Uani 0.591(3) 1 d PD B 1
C22 C 0.6238(6) -0.0499(8) 0.0567(2) 0.041(3) Uani 0.591(3) 1 d PD B 1
H22 H 0.6125 -0.1138 0.0458 0.049 Uiso 0.591(3) 1 calc PR B 1
C23 C 0.5280(6) 0.0309(6) 0.0727(2) 0.035(2) Uani 0.591(3) 1 d PD B 1
C24 C 0.4100(7) 0.0156(7) 0.0725(3) 0.067(3) Uani 0.591(3) 1 d PD B 1
C25 C 0.7984(8) 0.2267(7) -0.0470(3) 0.055(2) Uani 0.591(3) 1 d PD B 1
C26 C 0.7125(6) 0.2599(5) -0.0060(2) 0.038(2) Uani 0.591(3) 1 d PD B 1
C27 C 0.5995(6) 0.3090(5) -0.0084(3) 0.041(3) Uani 0.591(3) 1 d PD B 1
H27 H 0.5793 0.3202 -0.0362 0.050 Uiso 0.591(3) 1 calc PR B 1
C28 C 0.5139(6) 0.3426(5) 0.0275(2) 0.032(2) Uani 0.591(3) 1 d PD B 1
C29 C 0.3939(7) 0.3951(7) 0.0203(3) 0.043(2) Uani 0.591(3) 1 d PD B 1
O5' O 0.7890(9) 0.0379(10) 0.0684(5) 0.0288(18) Uani 0.409(3) 1 d PD B 2
O6' O 0.7674(11) 0.2167(15) 0.0268(3) 0.024(2) Uani 0.409(3) 1 d PD B 2
O7' O 0.5486(13) 0.1055(15) 0.0826(6) 0.047(2) Uani 0.409(3) 1 d PD B 2
O8' O 0.5285(12) 0.3180(13) 0.0617(5) 0.0350(16) Uani 0.409(3) 1 d PD B 2
F1' F 0.8956(11) -0.1690(10) 0.0654(4) 0.095(4) Uani 0.409(3) 1 d PD B 2
F2' F 0.7655(11) -0.1656(10) 0.0275(4) 0.079(3) Uani 0.409(3) 1 d PDU B 2
F3' F 0.9345(11) -0.1640(9) -0.0037(4) 0.082(3) Uani 0.409(3) 1 d PD B 2
F4' F 0.7063(11) 0.2608(13) -0.0552(4) 0.120(4) Uani 0.409(3) 1 d PD B 2
F5' F 0.8727(10) 0.1547(10) -0.0794(3) 0.071(2) Uani 0.409(3) 1 d PD B 2
F6' F 0.8592(15) 0.2990(10) -0.0419(6) 0.074(3) Uani 0.409(3) 1 d PD B 2
F7' F 0.3482(10) 0.0202(11) 0.0398(5) 0.087(3) Uani 0.409(3) 1 d PD B 2
F8' F 0.5079(10) -0.0734(8) 0.0528(5) 0.096(3) Uani 0.409(3) 1 d PD B 2
F9' F 0.3742(14) -0.0044(13) 0.1049(4) 0.088(2) Uani 0.409(3) 1 d PD B 2
F10' F 0.2867(10) 0.3825(13) 0.0175(7) 0.102(4) Uani 0.409(3) 1 d PD B 2
F11' F 0.4451(12) 0.4143(16) -0.0098(5) 0.093(3) Uani 0.409(3) 1 d PD B 2
F12' F 0.3583(18) 0.4817(10) 0.0519(7) 0.070(2) Uani 0.409(3) 1 d PD B 2
C20' C 0.8557(11) -0.1310(9) 0.0305(5) 0.048(3) Uani 0.409(3) 1 d PDU B 2
C21' C 0.8228(6) -0.0094(7) 0.0326(3) 0.035(2) Uani 0.409(3) 1 d PD B 2
C22' C 0.8303(7) 0.0489(9) -0.0051(4) 0.041(3) Uani 0.409(3) 1 d PD B 2
H22' H 0.8565 0.0100 -0.0318 0.049 Uiso 0.409(3) 1 calc PR B 2
C23' C 0.8021(7) 0.1592(8) -0.0060(3) 0.035(2) Uani 0.409(3) 1 d PD B 2
C24' C 0.8110(10) 0.2206(9) -0.0474(4) 0.055(2) Uani 0.409(3) 1 d PD B 2
C25' C 0.4238(10) 0.0102(8) 0.0651(4) 0.067(3) Uani 0.409(3) 1 d PD B 2
C26' C 0.4651(8) 0.1109(7) 0.0654(3) 0.038(2) Uani 0.409(3) 1 d PD B 2
C27' C 0.4115(10) 0.2044(7) 0.0472(3) 0.041(3) Uani 0.409(3) 1 d PD B 2
H27' H 0.3475 0.2040 0.0344 0.050 Uiso 0.409(3) 1 calc PR B 2
C28' C 0.4469(8) 0.2994(7) 0.0468(3) 0.032(2) Uani 0.409(3) 1 d PD B 2
C29' C 0.3821(11) 0.3977(9) 0.0260(5) 0.043(2) Uani 0.409(3) 1 d PD B 2

loop_
_atom_site_aniso_label
_atom_site_aniso_U_11
_atom_site_aniso_U_22
_atom_site_aniso_U_33
_atom_site_aniso_U_23
_atom_site_aniso_U_13
_atom_site_aniso_U_12
Nd1 0.0250(2) 0.0267(2) 0.02584(19) 0.00844(15) -0.00964(15) -0.01078(16)
Nd2 0.0259(2) 0.0266(2) 0.0271(2) 0.00009(15) -0.00032(15) -0.01562(16)
O1 0.024(3) 0.075(4) 0.027(3) 0.022(3) -0.004(2) -0.012(3)
O2 0.067(4) 0.093(5) 0.023(3) 0.013(3) -0.008(3) -0.053(4)
O3 0.019(2) 0.030(3) 0.034(2) 0.010(2) -0.0113(19) -0.010(2)
O4 0.045(3) 0.060(4) 0.053(3) 0.010(3) -0.028(3) -0.030(3)
O9 0.029(3) 0.022(2) 0.029(2) 0.0066(19) -0.0103(19) -0.011(2)
O10 0.022(2) 0.024(2) 0.030(2) 0.0060(19) -0.0045(19) -0.007(2)
O11 0.029(3) 0.026(3) 0.030(2) -0.0057(19) 0.000(2) -0.012(2)
O12 0.035(3) 0.041(3) 0.028(2) 0.002(2) 0.005(2) -0.015(2)
O13 0.033(3) 0.024(3) 0.040(3) 0.005(2) -0.001(2) -0.014(2)
O14 0.041(3) 0.047(3) 0.061(4) 0.018(3) -0.018(3) -0.011(3)
O15 0.040(3) 0.027(3) 0.046(3) -0.002(2) -0.007(2) -0.012(2)
O16 0.024(3) 0.034(3) 0.050(3) 0.006(2) -0.009(2) -0.014(2)
O17 0.040(3) 0.032(3) 0.044(3) -0.006(2) 0.014(2) -0.019(2)
O18 0.037(3) 0.033(3) 0.039(3) -0.009(2) 0.001(2) -0.020(2)
O19 0.039(3) 0.040(3) 0.024(2) 0.003(2) -0.002(2) -0.022(2)
O20 0.032(3) 0.036(3) 0.028(2) -0.004(2) 0.000(2) -0.022(2)
F13 0.102(4) 0.074(4) 0.077(4) 0.042(3) -0.054(3) -0.069(3)
F14 0.057(3) 0.052(3) 0.096(4) 0.047(3) -0.016(3) -0.014(3)
F15 0.112(5) 0.049(3) 0.043(3) 0.005(2) 0.020(3) -0.046(3)
F16 0.033(3) 0.062(3) 0.113(5) -0.001(3) -0.022(3) -0.018(3)
F17 0.028(2) 0.057(3) 0.086(4) 0.030(3) -0.013(2) 0.002(2)
F18 0.025(2) 0.077(4) 0.079(4) 0.038(3) 0.007(2) -0.002(2)
F19 0.165(7) 0.031(3) 0.097(5) 0.003(3) -0.069(5) -0.013(4)
F20 0.164(5) 0.098(4) 0.111(4) 0.044(4) 0.001(4) -0.009(4)
F21 0.139(5) 0.102(4) 0.166(5) 0.010(4) -0.070(4) -0.020(4)
F22 0.091(5) 0.104(5) 0.144(6) 0.007(4) -0.082(5) -0.042(4)
F23 0.058(4) 0.117(6) 0.153(7) -0.054(5) 0.022(4) -0.052(4)
F24 0.045(3) 0.056(4) 0.127(5) -0.017(3) -0.025(3) -0.025(3)
F25 0.078(4) 0.058(3) 0.066(3) -0.017(3) 0.042(3) -0.025(3)
F26 0.112(4) 0.093(3) 0.115(3) 0.030(3) 0.032(3) -0.023(3)
F27 0.095(4) 0.104(4) 0.118(4) -0.034(3) 0.032(3) -0.066(3)
F28 0.135(6) 0.072(4) 0.110(5) -0.062(4) 0.056(5) -0.054(4)
F29 0.111(5) 0.070(4) 0.069(4) 0.004(3) -0.036(3) -0.058(4)
F30 0.093(4) 0.038(3) 0.078(4) 0.001(3) -0.015(3) -0.030(3)
F31 0.076(4) 0.114(5) 0.048(3) 0.009(3) -0.031(3) -0.054(4)
F32 0.077(4) 0.131(5) 0.028(3) -0.001(3) -0.006(3) -0.040(4)
F33 0.093(4) 0.072(4) 0.064(3) 0.023(3) -0.045(3) -0.032(3)
F34 0.100(5) 0.139(6) 0.082(4) 0.029(4) -0.029(3) -0.106(5)
F35 0.073(4) 0.033(3) 0.113(5) 0.004(3) 0.020(3) -0.028(3)
F36 0.069(3) 0.053(3) 0.050(3) 0.002(2) 0.019(2) -0.038(3)
N1 0.030(3) 0.042(4) 0.029(3) 0.009(3) -0.004(3) -0.014(3)
N2 0.045(4) 0.044(4) 0.027(3) 0.002(3) -0.003(3) -0.027(3)
N3 0.031(3) 0.020(3) 0.028(3) 0.004(2) -0.006(2) -0.008(2)
N4 0.020(3) 0.023(3) 0.035(3) 0.005(2) -0.004(2) -0.009(2)
N5 0.028(3) 0.037(4) 0.043(4) 0.006(3) -0.013(3) -0.015(3)
N6 0.029(3) 0.022(3) 0.029(3) -0.006(2) -0.001(2) -0.011(3)
N7 0.028(3) 0.029(3) 0.025(3) -0.001(2) 0.001(2) -0.007(3)
N8 0.028(3) 0.028(3) 0.028(3) 0.002(2) -0.003(2) -0.015(3)
N9 0.031(3) 0.030(3) 0.030(3) 0.006(2) -0.003(2) -0.016(3)
N10 0.042(4) 0.039(4) 0.034(3) 0.012(3) -0.014(3) -0.016(3)
C1 0.029(4) 0.018(3) 0.028(3) -0.003(3) 0.000(3) -0.009(3)
C2 0.019(5) 0.029(8) 0.033(6) -0.003(6) 0.004(4) -0.005(6)
C3 0.036(4) 0.045(4) 0.045(3) 0.002(3) -0.007(3) -0.018(3)
C4 0.033(6) 0.023(5) 0.057(7) -0.003(5) 0.010(5) -0.009(5)
C5 0.036(3) 0.032(4) 0.034(3) -0.001(3) -0.004(3) -0.017(3)
C6 0.057(7) 0.126(18) 0.035(9) -0.006(10) -0.001(6) -0.067(11)
C7 0.045(7) 0.035(6) 0.060(7) 0.001(5) -0.012(6) -0.022(5)
C2' 0.019(5) 0.029(8) 0.033(6) -0.003(6) 0.004(4) -0.005(6)
C3' 0.036(4) 0.045(4) 0.045(3) 0.002(3) -0.007(3) -0.018(3)
C4' 0.033(6) 0.023(5) 0.057(7) -0.003(5) 0.010(5) -0.009(5)
C5' 0.036(3) 0.032(4) 0.034(3) -0.001(3) -0.004(3) -0.017(3)
C6' 0.057(7) 0.126(18) 0.035(9) -0.006(10) -0.001(6) -0.067(11)
C7' 0.045(7) 0.035(6) 0.060(7) 0.001(5) -0.012(6) -0.022(5)
C8 0.035(4) 0.022(3) 0.025(3) -0.001(3) -0.005(3) -0.007(3)
C9 0.025(4) 0.023(4) 0.031(4) -0.001(3) -0.006(3) -0.003(3)
C10 0.031(4) 0.034(4) 0.033(4) -0.001(3) -0.007(3) -0.001(3)
C11 0.040(4) 0.035(4) 0.027(4) 0.004(3) -0.011(3) -0.004(3)
C12 0.041(4) 0.025(4) 0.026(3) -0.001(3) -0.003(3) -0.008(3)
C13 0.024(3) 0.024(4) 0.031(4) 0.001(3) -0.010(3) -0.006(3)
C14 0.031(4) 0.041(4) 0.040(4) 0.019(3) -0.009(3) -0.022(3)
C15 0.048(5) 0.058(6) 0.073(6) 0.041(5) -0.029(4) -0.033(4)
C16 0.041(5) 0.056(5) 0.039(4) 0.005(4) -0.002(3) -0.026(4)
C17 0.027(4) 0.036(4) 0.053(5) 0.012(3) -0.011(3) -0.015(3)
C18 0.045(5) 0.036(5) 0.078(6) 0.010(4) -0.007(4) -0.023(4)
C19 0.026(4) 0.057(5) 0.064(5) 0.012(4) -0.008(4) -0.019(4)
C30 0.041(4) 0.024(4) 0.036(4) 0.010(3) -0.013(3) -0.016(3)
C31 0.036(4) 0.018(3) 0.026(3) 0.002(3) -0.011(3) -0.011(3)
C32 0.031(4) 0.025(4) 0.038(4) 0.009(3) -0.014(3) -0.006(3)
C33 0.027(4) 0.028(4) 0.027(3) 0.002(3) -0.003(3) -0.004(3)
C34 0.023(4) 0.048(5) 0.060(5) 0.019(4) -0.004(4) -0.002(4)
C35 0.032(4) 0.021(3) 0.030(4) -0.006(3) 0.000(3) -0.015(3)
C36 0.036(4) 0.031(4) 0.024(3) 0.002(3) -0.003(3) -0.008(3)
C37 0.045(5) 0.049(5) 0.038(4) -0.006(4) -0.009(4) 0.000(4)
C38 0.060(5) 0.024(4) 0.033(4) -0.001(3) 0.000(4) -0.008(4)
C39 0.043(4) 0.037(4) 0.025(4) 0.000(3) -0.005(3) -0.006(4)
C40 0.059(5) 0.043(5) 0.035(4) 0.010(4) 0.004(4) -0.006(4)
C41 0.044(5) 0.055(5) 0.047(5) -0.027(4) -0.011(4) 0.001(4)
C42 0.028(4) 0.020(3) 0.027(3) 0.001(3) 0.000(3) -0.012(3)
C43 0.027(4) 0.024(4) 0.031(4) 0.000(3) -0.003(3) -0.007(3)
C44 0.034(4) 0.036(4) 0.035(4) 0.000(3) -0.009(3) -0.012(3)
C45 0.027(4) 0.037(4) 0.046(4) -0.002(3) -0.006(3) -0.016(3)
C46 0.035(4) 0.028(4) 0.034(4) 0.001(3) 0.001(3) -0.020(3)
C47 0.034(4) 0.026(4) 0.031(4) 0.005(3) -0.008(3) -0.012(3)
C48 0.042(4) 0.041(4) 0.033(4) 0.012(3) 0.003(3) -0.023(4)
C49 0.068(6) 0.057(6) 0.037(4) 0.003(4) 0.019(4) -0.033(5)
C50 0.053(5) 0.065(6) 0.058(5) 0.024(4) -0.010(4) -0.045(5)
C51 0.053(5) 0.048(5) 0.029(4) 0.017(3) -0.009(3) -0.028(4)
C52 0.072(7) 0.095(8) 0.034(5) 0.022(5) -0.012(4) -0.026(6)
C53 0.079(7) 0.037(5) 0.058(5) 0.014(4) -0.005(5) -0.028(5)
C54 0.070(7) 0.047(6) 0.066(6) 0.002(5) -0.020(5) 0.002(5)
C55 0.051(5) 0.031(4) 0.047(5) -0.002(4) -0.011(4) -0.002(4)
C56 0.063(6) 0.048(5) 0.070(6) 0.002(5) -0.041(5) -0.003(5)
C57 0.031(4) 0.047(5) 0.047(5) -0.003(4) -0.013(4) -0.011(4)
C58 0.034(5) 0.059(7) 0.120(9) -0.012(6) -0.025(6) -0.020(5)
C59 0.065(7) 0.057(6) 0.069(7) 0.006(5) 0.038(6) -0.003(6)
C60 0.048(5) 0.037(5) 0.048(5) -0.003(4) 0.016(4) -0.015(4)
C61 0.065(6) 0.033(4) 0.049(5) -0.015(4) 0.018(4) -0.022(4)
C62 0.037(4) 0.039(4) 0.045(4) -0.012(4) 0.001(4) -0.019(4)
C63 0.067(6) 0.049(6) 0.047(5) -0.009(4) 0.002(5) -0.022(5)
C64 0.056(6) 0.080(7) 0.036(5) -0.001(4) -0.012(4) -0.038(5)
C65 0.035(4) 0.047(5) 0.031(4) -0.008(3) -0.003(3) -0.017(4)
C66 0.046(5) 0.057(5) 0.032(4) -0.003(4) -0.010(3) -0.031(4)
C67 0.037(4) 0.037(4) 0.034(4) -0.007(3) 0.003(3) -0.025(4)
C68 0.056(5) 0.052(6) 0.048(5) -0.003(4) -0.005(4) -0.041(5)
C69 0.109(5) 0.122(5) 0.203(7) 0.049(5) -0.083(5) -0.050(4)
C70 0.108(4) 0.121(5) 0.201(7) 0.050(5) -0.084(4) -0.051(4)
C71 0.108(4) 0.121(5) 0.200(6) 0.051(5) -0.085(4) -0.051(4)
C72 0.108(4) 0.121(5) 0.199(6) 0.052(5) -0.085(4) -0.051(4)
C73 0.109(4) 0.122(5) 0.199(6) 0.053(5) -0.085(4) -0.051(4)
C74 0.110(4) 0.122(5) 0.199(7) 0.054(5) -0.085(4) -0.051(4)
C75 0.112(5) 0.124(5) 0.201(7) 0.055(5) -0.084(5) -0.051(4)
O5 0.030(5) 0.028(3) 0.034(3) -0.001(2) -0.007(3) -0.017(3)
O6 0.053(5) 0.044(4) 0.062(4) 0.013(3) -0.030(4) -0.029(4)
O7 0.025(3) 0.017(6) 0.028(2) 0.002(2) -0.009(2) 0.000(4)
O8 0.028(3) 0.049(4) 0.030(3) 0.011(3) -0.009(2) -0.012(3)
F1 0.096(6) 0.044(6) 0.077(7) -0.011(4) 0.025(5) 0.007(6)
F2 0.083(4) 0.068(4) 0.083(4) 0.008(3) -0.023(3) -0.011(3)
F3 0.059(5) 0.049(5) 0.172(10) -0.066(6) -0.046(6) 0.019(4)
F4 0.066(4) 0.065(4) 0.147(7) 0.024(4) -0.018(4) -0.043(3)
F5 0.069(6) 0.054(5) 0.176(9) -0.036(5) -0.031(6) -0.029(5)
F6 0.079(6) 0.063(6) 0.153(9) 0.024(5) -0.075(6) -0.041(5)
F7 0.094(6) 0.059(5) 0.045(4) -0.015(4) 0.000(5) 0.004(4)
F8 0.085(4) 0.057(4) 0.053(6) 0.026(3) 0.032(4) -0.001(3)
F9 0.098(8) 0.198(12) 0.032(5) 0.003(7) -0.027(6) 0.029(8)
F10 0.063(8) 0.151(10) 0.060(6) 0.042(5) -0.024(5) -0.013(8)
F11 0.062(5) 0.053(4) 0.094(5) -0.009(3) -0.045(4) 0.010(3)
F12 0.072(8) 0.065(9) 0.189(10) 0.010(9) -0.057(8) -0.033(7)
C20 0.048(4) 0.048(4) 0.053(4) -0.001(3) -0.017(3) -0.014(3)
C21 0.034(6) 0.029(6) 0.037(6) 0.003(4) -0.009(4) 0.001(5)
C22 0.043(6) 0.032(6) 0.053(7) 0.000(5) -0.016(5) -0.014(5)
C23 0.026(5) 0.037(6) 0.042(6) 0.007(5) -0.011(4) -0.005(5)
C24 0.051(6) 0.030(5) 0.133(11) 0.013(6) -0.051(7) -0.015(5)
C25 0.067(7) 0.052(6) 0.038(5) 0.014(4) -0.002(4) -0.004(5)
C26 0.048(7) 0.031(6) 0.036(6) 0.007(4) -0.010(5) -0.013(5)
C27 0.045(7) 0.043(6) 0.040(6) 0.009(5) -0.028(5) -0.005(5)
C28 0.038(6) 0.034(6) 0.025(5) 0.005(4) -0.009(4) -0.012(5)
C29 0.042(5) 0.052(5) 0.039(5) -0.001(4) -0.020(4) -0.012(4)
O5' 0.030(5) 0.028(3) 0.034(3) -0.001(2) -0.007(3) -0.017(3)
O6' 0.025(3) 0.017(6) 0.028(2) 0.002(2) -0.009(2) 0.000(4)
O7' 0.053(5) 0.044(4) 0.062(4) 0.013(3) -0.030(4) -0.029(4)
O8' 0.028(3) 0.049(4) 0.030(3) 0.011(3) -0.009(2) -0.012(3)
F1' 0.059(5) 0.049(5) 0.172(10) -0.066(6) -0.046(6) 0.019(4)
F2' 0.083(4) 0.068(4) 0.083(4) 0.008(3) -0.023(3) -0.011(3)
F3' 0.096(6) 0.044(6) 0.077(7) -0.011(4) 0.025(5) 0.007(6)
F4' 0.098(8) 0.198(12) 0.032(5) 0.003(7) -0.027(6) 0.029(8)
F5' 0.094(6) 0.059(5) 0.045(4) -0.015(4) 0.000(5) 0.004(4)
F6' 0.085(4) 0.057(4) 0.053(6) 0.026(3) 0.032(4) -0.001(3)
F7' 0.079(6) 0.063(6) 0.153(9) 0.024(5) -0.075(6) -0.041(5)
F8' 0.069(6) 0.054(5) 0.176(9) -0.036(5) -0.031(6) -0.029(5)
F9' 0.066(4) 0.065(4) 0.147(7) 0.024(4) -0.018(4) -0.043(3)
F10' 0.072(8) 0.065(9) 0.189(10) 0.010(9) -0.057(8) -0.033(7)
F11' 0.063(8) 0.151(10) 0.060(6) 0.042(5) -0.024(5) -0.013(8)
F12' 0.062(5) 0.053(4) 0.094(5) -0.009(3) -0.045(4) 0.010(3)
C20' 0.048(4) 0.048(4) 0.053(4) -0.001(3) -0.017(3) -0.014(3)
C21' 0.034(6) 0.029(6) 0.037(6) 0.003(4) -0.009(4) 0.001(5)
C22' 0.043(6) 0.032(6) 0.053(7) 0.000(5) -0.016(5) -0.014(5)
C23' 0.026(5) 0.037(6) 0.042(6) 0.007(5) -0.011(4) -0.005(5)
C24' 0.067(7) 0.052(6) 0.038(5) 0.014(4) -0.002(4) -0.004(5)
C25' 0.051(6) 0.030(5) 0.133(11) 0.013(6) -0.051(7) -0.015(5)
C26' 0.048(7) 0.031(6) 0.036(6) 0.007(4) -0.010(5) -0.013(5)
C27' 0.045(7) 0.043(6) 0.040(6) 0.009(5) -0.028(5) -0.005(5)
C28' 0.038(6) 0.034(6) 0.025(5) 0.005(4) -0.009(4) -0.012(5)
C29' 0.042(5) 0.052(5) 0.039(5) -0.001(4) -0.020(4) -0.012(4)

loop_
_atom_type_symbol
_atom_type_description
_atom_type_scat_dispersion_real
_atom_type_scat_dispersion_imag
_atom_type_scat_source
C C 0.0033 0.0016 'International Tables Vol C Tables 4.2.6.8 and 6.1.1.4'
H H 0.0000 0.0000 'International Tables Vol C Tables 4.2.6.8 and 6.1.1.4'
N N 0.0061 0.0033 'International Tables Vol C Tables 4.2.6.8 and 6.1.1.4'
O O 0.0106 0.0060 'International Tables Vol C Tables 4.2.6.8 and 6.1.1.4'
F F 0.0171 0.0103 'International Tables Vol C Tables 4.2.6.8 and 6.1.1.4'
Nd Nd -0.1943 3.0179 'International Tables Vol C Tables 4.2.6.8 and 6.1.1.4'

loop_
_geom_angle_atom_site_label_1
_geom_angle_atom_site_label_2
_geom_angle_atom_site_label_3
_geom_angle
O1 Nd1 O3 86.40(17)
O1 Nd1 O7 136.4(3)
O3 Nd1 O7 77.9(3)
O1 Nd1 O6' 143.1(4)
O3 Nd1 O6' 82.5(4)
O7 Nd1 O6' 7.3(7)
O1 Nd1 O9 77.27(16)
O3 Nd1 O9 120.89(14)
O7 Nd1 O9 145.1(3)
O6' Nd1 O9 137.8(5)
O1 Nd1 O5 136.0(3)
O3 Nd1 O5 136.8(3)
O7 Nd1 O5 74.2(4)
O6' Nd1 O5 67.3(5)
O9 Nd1 O5 72.7(3)
O1 Nd1 O7' 81.0(5)
O3 Nd1 O7' 153.5(5)
O7 Nd1 O7' 95.4(5)
O6' Nd1 O7' 93.8(5)
O9 Nd1 O7' 78.9(4)
O5 Nd1 O7' 62.4(5)
O1 Nd1 O8 68.8(3)
O3 Nd1 O8 80.6(3)
O7 Nd1 O8 68.6(4)
O6' Nd1 O8 74.8(5)
O9 Nd1 O8 138.6(3)
O5 Nd1 O8 117.5(4)
O7' Nd1 O8 73.1(5)
O1 Nd1 O5' 142.4(4)
O3 Nd1 O5' 129.2(4)
O7 Nd1 O5' 71.9(5)
O6' Nd1 O5' 64.7(6)
O9 Nd1 O5' 73.8(4)
O5 Nd1 O5' 8.0(5)
O7' Nd1 O5' 70.3(5)
O8 Nd1 O5' 122.1(4)
O1 Nd1 O6 75.2(3)
O3 Nd1 O6 150.0(3)
O7 Nd1 O6 99.1(4)
O6' Nd1 O6 98.0(4)
O9 Nd1 O6 78.4(3)
O5 Nd1 O6 67.9(4)
O7' Nd1 O6 5.8(7)
O8 Nd1 O6 70.7(4)
O5' Nd1 O6 75.8(5)
O1 Nd1 O10 123.72(15)
O3 Nd1 O10 72.79(14)
O7 Nd1 O10 90.2(3)
O6' Nd1 O10 86.1(4)
O9 Nd1 O10 70.83(14)
O5 Nd1 O10 74.9(3)
O7' Nd1 O10 133.3(5)
O8 Nd1 O10 149.1(3)
O5' Nd1 O10 67.6(3)
O6 Nd1 O10 137.2(3)
O1 Nd1 O8' 70.7(4)
O3 Nd1 O8' 85.4(4)
O7 Nd1 O8' 67.6(5)
O6' Nd1 O8' 73.4(6)
O9 Nd1 O8' 137.0(4)
O5 Nd1 O8' 112.7(4)
O7' Nd1 O8' 68.5(6)
O8 Nd1 O8' 5.1(6)
O5' Nd1 O8' 117.5(6)
O6 Nd1 O8' 66.3(5)
O10 Nd1 O8' 151.9(4)
O13 Nd2 O11 90.58(15)
O13 Nd2 O17 78.38(16)
O11 Nd2 O17 142.92(16)
O13 Nd2 O20 122.58(16)
O11 Nd2 O20 74.10(14)
O17 Nd2 O20 141.10(16)
O13 Nd2 O15 144.88(16)
O11 Nd2 O15 76.18(16)
O17 Nd2 O15 92.71(17)
O20 Nd2 O15 85.33(16)
O13 Nd2 O18 133.94(16)
O11 Nd2 O18 134.66(15)
O17 Nd2 O18 69.14(16)
O20 Nd2 O18 73.76(15)
O15 Nd2 O18 70.12(17)
O13 Nd2 O19 73.99(16)
O11 Nd2 O19 123.85(15)
O17 Nd2 O19 87.24(17)
O20 Nd2 O19 70.74(15)
O15 Nd2 O19 140.12(16)
O18 Nd2 O19 72.72(16)
O13 Nd2 O16 74.37(16)
O11 Nd2 O16 70.52(15)
O17 Nd2 O16 72.42(17)
O20 Nd2 O16 140.85(15)
O15 Nd2 O16 70.56(16)
O18 Nd2 O16 122.33(16)
O19 Nd2 O16 145.16(15)
N1 O1 Nd1 135.3(4)
N4 O3 Nd1 134.1(4)
C31 O9 Nd1 132.2(4)
C33 O10 Nd1 131.8(4)
N6 O11 Nd2 137.7(4)
N9 O13 Nd2 134.4(4)
C55 O15 Nd2 135.4(5)
C57 O16 Nd2 135.3(5)
C60 O17 Nd2 136.4(5)
C62 O18 Nd2 135.3(4)
C65 O19 Nd2 132.5(5)
C67 O20 Nd2 132.5(4)
O1 N1 C1 126.8(5)
O1 N1 C2 121.8(6)
C1 N1 C2 110.1(6)
O1 N1 C2' 119.1(7)
C1 N1 C2' 111.7(7)
C2 N1 C2' 28.7(5)
O2 N2 C1 125.8(6)
O2 N2 C5 121.6(6)
C1 N2 C5 111.7(6)
O2 N2 C5' 122.6(7)
C1 N2 C5' 110.2(7)
C5 N2 C5' 22.4(6)
C9 N3 C8 118.0(6)
O3 N4 C13 127.4(5)
O3 N4 C14 118.8(5)
C13 N4 C14 113.3(5)
O4 N5 C13 126.4(6)
O4 N5 C17 120.6(6)
C13 N5 C17 112.4(5)
O11 N6 C35 127.5(6)
O11 N6 C36 119.5(5)
C35 N6 C36 112.5(5)
O12 N7 C35 126.4(6)
O12 N7 C39 121.9(5)
C35 N7 C39 111.3(6)
C43 N8 C42 116.0(6)
O13 N9 C47 127.0(5)
O13 N9 C48 118.9(5)
C47 N9 C48 113.6(6)
O14 N10 C47 126.5(6)
O14 N10 C51 120.4(6)
C47 N10 C51 112.6(6)
N1 C1 N2 106.2(6)
N1 C1 C8 127.6(6)
N2 C1 C8 126.3(6)
N1 C2 C3 106.5(10)
N1 C2 C4 111.5(8)
C3 C2 C4 108.2(7)
N1 C2 C5 99.2(7)
C3 C2 C5 116.7(10)
C4 C2 C5 114.1(9)
N2 C5 C6 107.4(11)
N2 C5 C7 109.8(8)
C6 C5 C7 107.4(8)
N2 C5 C2 97.1(7)
C6 C5 C2 119.8(12)
C7 C5 C2 114.5(9)
N1 C2' C3' 109.9(14)
N1 C2' C5' 96.8(8)
C3' C2' C5' 117.9(14)
N1 C2' C4' 114.1(11)
C3' C2' C4' 105.0(8)
C5' C2' C4' 113.3(12)
C2' C3' H3'1 109.5
C2' C3' H3'2 109.5
H3'1 C3' H3'2 109.5
C2' C3' H3'3 109.5
H3'1 C3' H3'3 109.5
H3'2 C3' H3'3 109.5
C2' C4' H4'1 109.5
C2' C4' H4'2 109.5
H4'1 C4' H4'2 109.5
C2' C4' H4'3 109.5
H4'1 C4' H4'3 109.5
H4'2 C4' H4'3 109.5
C6' C5' N2 111.8(16)
C6' C5' C7' 105.2(9)
N2 C5' C7' 112.7(11)
C6' C5' C2' 115.2(15)
N2 C5' C2' 98.3(8)
C7' C5' C2' 113.8(13)
C5' C6' H6'1 109.5
C5' C6' H6'2 109.5
H6'1 C6' H6'2 109.5
C5' C6' H6'3 109.5
H6'1 C6' H6'3 109.5
H6'2 C6' H6'3 109.5
C5' C7' H7'1 109.5
C5' C7' H7'2 109.5
H7'1 C7' H7'2 109.5
C5' C7' H7'3 109.5
H7'1 C7' H7'3 109.5
H7'2 C7' H7'3 109.5
N3 C8 C12 122.5(6)
N3 C8 C1 117.1(6)
C12 C8 C1 120.5(6)
N3 C9 C10 123.0(6)
N3 C9 C13 116.9(6)
C10 C9 C13 120.1(6)
C11 C10 C9 119.0(7)
C11 C10 H10 120.5
C9 C10 H10 120.5
C10 C11 C12 119.4(6)
C10 C11 H11 120.3
C12 C11 H11 120.3
C11 C12 C8 118.1(6)
C11 C12 H12 121.0
C8 C12 H12 121.0
N4 C13 N5 107.9(6)
N4 C13 C9 127.5(6)
N5 C13 C9 124.7(6)
N4 C14 C16 105.7(6)
N4 C14 C15 108.9(6)
C16 C14 C15 111.4(7)
N4 C14 C17 100.3(5)
C16 C14 C17 114.9(6)
C15 C14 C17 114.4(6)
C14 C15 H15A 109.5
C14 C15 H15B 109.5
H15A C15 H15B 109.5
C14 C15 H15C 109.5
H15A C15 H15C 109.5
H15B C15 H15C 109.5
C14 C16 H16A 109.5
C14 C16 H16B 109.5
H16A C16 H16B 109.5
C14 C16 H16C 109.5
H16A C16 H16C 109.5
H16B C16 H16C 109.5
N5 C17 C19 109.3(6)
N5 C17 C18 107.1(6)
C19 C17 C18 110.4(6)
N5 C17 C14 100.7(5)
C19 C17 C14 113.5(7)
C18 C17 C14 115.2(6)
C17 C18 H18A 109.5
C17 C18 H18B 109.5
H18A C18 H18B 109.5
C17 C18 H18C 109.5
H18A C18 H18C 109.5
H18B C18 H18C 109.5
C17 C19 H19A 109.5
C17 C19 H19B 109.5
H19A C19 H19B 109.5
C17 C19 H19C 109.5
H19A C19 H19C 109.5
H19B C19 H19C 109.5
F15 C30 F13 107.3(6)
F15 C30 F14 106.6(6)
F13 C30 F14 106.7(6)
F15 C30 C31 110.3(5)
F13 C30 C31 111.7(5)
F14 C30 C31 113.9(6)
O9 C31 C32 128.6(6)
O9 C31 C30 113.0(6)
C32 C31 C30 118.3(6)
C31 C32 C33 121.7(6)
C31 C32 H32 119.1
C33 C32 H32 119.1
O10 C33 C32 128.4(6)
O10 C33 C34 113.1(6)
C32 C33 C34 118.4(6)
F18 C34 F16 106.8(7)
F18 C34 F17 106.7(6)
F16 C34 F17 107.4(7)
F18 C34 C33 111.8(6)
F16 C34 C33 109.9(6)
F17 C34 C33 113.8(6)
N6 C35 N7 108.3(6)
N6 C35 C42 127.6(6)
N7 C35 C42 124.0(6)
C37 C36 N6 110.5(6)
C37 C36 C38 110.0(6)
N6 C36 C38 105.0(5)
C37 C36 C39 116.6(6)
N6 C36 C39 100.4(5)
C38 C36 C39 113.3(6)
C36 C37 H37A 109.5
C36 C37 H37B 109.5
H37A C37 H37B 109.5
C36 C37 H37C 109.5
H37A C37 H37C 109.5
H37B C37 H37C 109.5
C36 C38 H38A 109.5
C36 C38 H38B 109.5
H38A C38 H38B 109.5
C36 C38 H38C 109.5
H38A C38 H38C 109.5
H38B C38 H38C 109.5
N7 C39 C40 110.1(6)
N7 C39 C41 105.3(6)
C40 C39 C41 110.1(6)
N7 C39 C36 100.4(5)
C40 C39 C36 115.6(6)
C41 C39 C36 114.4(6)
C39 C40 H40A 109.5
C39 C40 H40B 109.5
H40A C40 H40B 109.5
C39 C40 H40C 109.5
H40A C40 H40C 109.5
H40B C40 H40C 109.5
C39 C41 H41A 109.5
C39 C41 H41B 109.5
H41A C41 H41B 109.5
C39 C41 H41C 109.5
H41A C41 H41C 109.5
H41B C41 H41C 109.5
N8 C42 C46 123.1(6)
N8 C42 C35 115.8(6)
C46 C42 C35 121.1(6)
N8 C43 C44 124.1(6)
N8 C43 C47 116.6(6)
C44 C43 C47 119.3(6)
C45 C44 C43 117.8(7)
C45 C44 H44 121.1
C43 C44 H44 121.1
C46 C45 C44 120.5(7)
C46 C45 H45 119.7
C44 C45 H45 119.7
C45 C46 C42 118.5(6)
C45 C46 H46 120.8
C42 C46 H46 120.8
N9 C47 N10 108.9(6)
N9 C47 C43 127.7(6)
N10 C47 C43 123.3(6)
N9 C48 C50 109.3(6)
N9 C48 C49 105.8(6)
C50 C48 C49 110.2(7)
N9 C48 C51 101.0(5)
C50 C48 C51 115.1(7)
C49 C48 C51 114.5(7)
C48 C49 H49A 109.5
C48 C49 H49B 109.5
H49A C49 H49B 109.5
C48 C49 H49C 109.5
H49A C49 H49C 109.5
H49B C49 H49C 109.5
C48 C50 H50A 109.5
C48 C50 H50B 109.5
H50A C50 H50B 109.5
C48 C50 H50C 109.5
H50A C50 H50C 109.5
H50B C50 H50C 109.5
N10 C51 C52 108.1(6)
N10 C51 C53 105.6(6)
C52 C51 C53 109.7(7)
N10 C51 C48 101.3(5)
C52 C51 C48 114.9(7)
C53 C51 C48 116.1(7)
C51 C52 H52A 109.5
C51 C52 H52B 109.5
H52A C52 H52B 109.5
C51 C52 H52C 109.5
H52A C52 H52C 109.5
H52B C52 H52C 109.5
C51 C53 H53A 109.5
C51 C53 H53B 109.5
H53A C53 H53B 109.5
C51 C53 H53C 109.5
H53A C53 H53C 109.5
H53B C53 H53C 109.5
F19 C54 F20 113.4(11)
F19 C54 F21 103.9(9)
F20 C54 F21 100.1(9)
F19 C54 C55 114.7(8)
F20 C54 C55 111.6(8)
F21 C54 C55 111.9(9)
O15 C55 C56 128.5(8)
O15 C55 C54 113.4(8)
C56 C55 C54 118.1(8)
C55 C56 C57 121.5(8)
C55 C56 H56 119.3
C57 C56 H56 119.3
O16 C57 C56 128.7(7)
O16 C57 C58 114.6(8)
C56 C57 C58 116.6(8)
F22 C58 F24 106.8(9)
F22 C58 F23 105.5(8)
F24 C58 F23 107.3(9)
F22 C58 C57 114.5(9)
F24 C58 C57 112.8(7)
F23 C58 C57 109.5(8)
F26 C59 F27 108.3(10)
F26 C59 F25 107.8(9)
F27 C59 F25 107.2(9)
F26 C59 C60 110.4(9)
F27 C59 C60 110.6(8)
F25 C59 C60 112.4(9)
O17 C60 C61 128.4(7)
O17 C60 C59 112.7(7)
C61 C60 C59 118.9(8)
C62 C61 C60 120.3(7)
C62 C61 H61 119.9
C60 C61 H61 119.9
O18 C62 C61 128.2(7)
O18 C62 C63 113.3(7)
C61 C62 C63 118.4(7)
F28 C63 F30 107.6(8)
F28 C63 F29 107.2(8)
F30 C63 F29 106.5(7)
F28 C63 C62 114.1(7)
F30 C63 C62 110.7(7)
F29 C63 C62 110.3(7)
F32 C64 F33 108.2(8)
F32 C64 F31 107.3(7)
F33 C64 F31 106.3(8)
F32 C64 C65 110.6(8)
F33 C64 C65 111.6(6)
F31 C64 C65 112.6(7)
O19 C65 C66 128.0(7)
O19 C65 C64 111.9(7)
C66 C65 C64 120.0(7)
C67 C66 C65 122.2(7)
C67 C66 H66 118.9
C65 C66 H66 118.9
O20 C67 C66 128.8(6)
O20 C67 C68 111.9(6)
C66 C67 C68 119.3(6)
F35 C68 F36 107.1(7)
F35 C68 F34 107.9(7)
F36 C68 F34 106.8(7)
F35 C68 C67 111.2(7)
F36 C68 C67 110.5(6)
F34 C68 C67 113.1(7)
C70 C69 H69A 109.5
C70 C69 H69B 109.5
H69A C69 H69B 109.5
C70 C69 H69C 109.5
H69A C69 H69C 109.5
H69B C69 H69C 109.5
C69 C70 C71 111.9(9)
C69 C70 H70A 109.2
C71 C70 H70A 109.2
C69 C70 H70B 109.2
C71 C70 H70B 109.2
H70A C70 H70B 107.9
C70 C71 C72 111.2(9)
C70 C71 H71A 109.4
C72 C71 H71A 109.4
C70 C71 H71B 109.4
C72 C71 H71B 109.4
H71A C71 H71B 108.0
C73 C72 C71 113.9(9)
C73 C72 H72A 108.8
C71 C72 H72A 108.8
C73 C72 H72B 108.8
C71 C72 H72B 108.8
H72A C72 H72B 107.7
C72 C73 C74 113.7(9)
C72 C73 H73A 108.8
C74 C73 H73A 108.8
C72 C73 H73B 108.8
C74 C73 H73B 108.8
H73A C73 H73B 107.7
C73 C74 C75 110.4(9)
C73 C74 H74A 109.6
C75 C74 H74A 109.6
C73 C74 H74B 109.6
C75 C74 H74B 109.6
H74A C74 H74B 108.1
C74 C75 H75A 109.5
C74 C75 H75B 109.5
H75A C75 H75B 109.5
C74 C75 H75C 109.5
H75A C75 H75C 109.5
H75B C75 H75C 109.5
C21 O5 Nd1 139.3(7)
C23 O6 Nd1 140.1(9)
C26 O7 Nd1 134.5(7)
C28 O8 Nd1 135.2(8)
F3 C20 F1 107.4(7)
F3 C20 F2 107.0(7)
F1 C20 F2 104.6(7)
F3 C20 C21 116.0(8)
F1 C20 C21 111.6(8)
F2 C20 C21 109.6(7)
O5 C21 C22 124.9(8)
O5 C21 C20 115.3(8)
C22 C21 C20 119.8(7)
C23 C22 C21 124.7(8)
C23 C22 H22 117.7
C21 C22 H22 117.7
O6 C23 C22 123.1(9)
O6 C23 C24 116.8(8)
C22 C23 C24 120.1(7)
F6 C24 F5 109.5(6)
F6 C24 F4 108.8(6)
F5 C24 F4 108.1(6)
F6 C24 C23 111.2(7)
F5 C24 C23 110.3(7)
F4 C24 C23 108.9(7)
F7 C25 F9 111.1(7)
F7 C25 F8 107.5(6)
F9 C25 F8 106.0(6)
F7 C25 C26 114.6(7)
F9 C25 C26 110.8(7)
F8 C25 C26 106.3(7)
O7 C26 C27 126.1(8)
O7 C26 C25 114.3(7)
C27 C26 C25 119.7(7)
C26 C27 C28 124.0(8)
C26 C27 H27 118.0
C28 C27 H27 118.0
O8 C28 C27 123.1(8)
O8 C28 C29 118.2(8)
C27 C28 C29 118.8(7)
F12 C29 F11 108.4(6)
F12 C29 F10 107.7(7)
F11 C29 F10 106.1(6)
F12 C29 C28 113.0(7)
F11 C29 C28 111.7(8)
F10 C29 C28 109.6(7)
C21' O5' Nd1 140.5(12)
C23' O6' Nd1 140.3(12)
C26' O7' Nd1 142.7(13)
C28' O8' Nd1 134.4(11)
F3' C20' F1' 109.5(7)
F3' C20' F2' 109.5(9)
F1' C20' F2' 109.3(10)
F3' C20' C21' 108.8(10)
F1' C20' C21' 110.4(10)
F2' C20' C21' 109.3(8)
O5' C21' C22' 120.3(11)
O5' C21' C20' 119.1(11)
C22' C21' C20' 120.6(9)
C23' C22' C21' 124.3(10)
C23' C22' H22' 117.9
C21' C22' H22' 117.9
O6' C23' C22' 122.8(12)
O6' C23' C24' 114.0(10)
C22' C23' C24' 123.2(8)
F5' C24' F6' 110.5(7)
F5' C24' F4' 110.2(7)
F6' C24' F4' 110.1(7)
F5' C24' C23' 109.4(8)
F6' C24' C23' 108.5(9)
F4' C24' C23' 108.0(8)
F8' C25' F7' 109.7(8)
F8' C25' F9' 108.7(7)
F7' C25' F9' 108.1(7)
F8' C25' C26' 111.3(8)
F7' C25' C26' 110.5(8)
F9' C25' C26' 108.5(9)
O7' C26' C27' 121.9(12)
O7' C26' C25' 116.5(10)
C27' C26' C25' 121.6(8)
C26' C27' C28' 123.5(10)
C26' C27' H27' 118.2
C28' C27' H27' 118.2
O8' C28' C27' 129.0(11)
O8' C28' C29' 111.6(9)
C27' C28' C29' 119.4(8)
F11' C29' F12' 109.5(7)
F11' C29' F10' 109.3(8)
F12' C29' F10' 108.8(8)
F11' C29' C28' 108.9(8)
F12' C29' C28' 110.1(9)
F10' C29' C28' 110.3(8)

loop_
_geom_bond_atom_site_label_1
_geom_bond_atom_site_label_2
_geom_bond_distance
Nd1 O1 2.409(5)
Nd1 O3 2.411(4)
Nd1 O7 2.416(7)
Nd1 O6' 2.428(9)
Nd1 O9 2.436(4)
Nd1 O5 2.441(7)
Nd1 O7' 2.454(9)
Nd1 O8 2.456(7)
Nd1 O5' 2.458(9)
Nd1 O6 2.459(7)
Nd1 O10 2.465(4)
Nd1 O8' 2.473(9)
Nd2 O13 2.394(4)
Nd2 O11 2.426(4)
Nd2 O17 2.426(5)
Nd2 O20 2.428(4)
Nd2 O15 2.444(5)
Nd2 O18 2.446(5)
Nd2 O19 2.447(5)
Nd2 O16 2.448(5)
O1 N1 1.292(7)
O2 N2 1.280(7)
O3 N4 1.296(7)
O4 N5 1.276(7)
O9 C31 1.255(8)
O10 C33 1.257(8)
O11 N6 1.296(7)
O12 N7 1.272(7)
O13 N9 1.296(7)
O14 N10 1.269(8)
O15 C55 1.243(9)
O16 C57 1.232(9)
O17 C60 1.237(9)
O18 C62 1.236(8)
O19 C65 1.262(8)
O20 C67 1.261(8)
F13 C30 1.314(8)
F14 C30 1.324(8)
F15 C30 1.309(8)
F16 C34 1.341(10)
F17 C34 1.343(9)
F18 C34 1.324(9)
F19 C54 1.247(11)
F20 C54 1.252(12)
F21 C54 1.350(12)
F22 C58 1.307(12)
F23 C58 1.353(12)
F24 C58 1.313(11)
F25 C59 1.343(11)
F26 C59 1.298(12)
F27 C59 1.313(14)
F28 C63 1.312(10)
F29 C63 1.348(11)
F30 C63 1.331(10)
F31 C64 1.342(9)
F32 C64 1.328(10)
F33 C64 1.332(11)
F34 C68 1.325(9)
F35 C68 1.309(10)
F36 C68 1.323(9)
N1 C1 1.335(8)
N1 C2 1.495(8)
N1 C2' 1.516(9)
N2 C1 1.360(8)
N2 C5 1.484(9)
N2 C5' 1.523(9)
N3 C9 1.337(8)
N3 C8 1.346(8)
N4 C13 1.335(8)
N4 C14 1.509(8)
N5 C13 1.372(8)
N5 C17 1.497(9)
N6 C35 1.326(9)
N6 C36 1.512(8)
N7 C35 1.369(8)
N7 C39 1.511(9)
N8 C43 1.352(8)
N8 C42 1.360(8)
N9 C47 1.319(9)
N9 C48 1.510(8)
N10 C47 1.357(9)
N10 C51 1.509(9)
C1 C8 1.472(9)
C2 C3 1.507(9)
C2 C4 1.516(9)
C2 C5 1.525(9)
C3 H3A 0.9800
C3 H3B 0.9800
C3 H3C 0.9800
C4 H4A 0.9800
C4 H4B 0.9800
C4 H4C 0.9800
C5 C6 1.505(9)
C5 C7 1.520(9)
C6 H6A 0.9800
C6 H6B 0.9800
C6 H6C 0.9800
C7 H7A 0.9800
C7 H7B 0.9800
C7 H7C 0.9800
C2' C3' 1.523(10)
C2' C5' 1.530(10)
C2' C4' 1.532(10)
C3' H3'1 0.9800
C3' H3'2 0.9800
C3' H3'3 0.9800
C4' H4'1 0.9800
C4' H4'2 0.9800
C4' H4'3 0.9800
C5' C6' 1.519(10)
C5' C7' 1.527(10)
C6' H6'1 0.9800
C6' H6'2 0.9800
C6' H6'3 0.9800
C7' H7'1 0.9800
C7' H7'2 0.9800
C7' H7'3 0.9800
C8 C12 1.406(9)
C9 C10 1.387(9)
C9 C13 1.479(9)
C10 C11 1.375(10)
C10 H10 0.9500
C11 C12 1.387(10)
C11 H11 0.9500
C12 H12 0.9500
C14 C16 1.515(11)
C14 C15 1.521(10)
C14 C17 1.570(10)
C15 H15A 0.9800
C15 H15B 0.9800
C15 H15C 0.9800
C16 H16A 0.9800
C16 H16B 0.9800
C16 H16C 0.9800
C17 C19 1.521(10)
C17 C18 1.524(11)
C18 H18A 0.9800
C18 H18B 0.9800
C18 H18C 0.9800
C19 H19A 0.9800
C19 H19B 0.9800
C19 H19C 0.9800
C30 C31 1.531(9)
C31 C32 1.383(9)
C32 C33 1.396(9)
C32 H32 0.9500
C33 C34 1.536(10)
C35 C42 1.479(9)
C36 C37 1.505(10)
C36 C38 1.533(10)
C36 C39 1.546(10)
C37 H37A 0.9800
C37 H37B 0.9800
C37 H37C 0.9800
C38 H38A 0.9800
C38 H38B 0.9800
C38 H38C 0.9800
C39 C40 1.520(10)
C39 C41 1.530(10)
C40 H40A 0.9800
C40 H40B 0.9800
C40 H40C 0.9800
C41 H41A 0.9800
C41 H41B 0.9800
C41 H41C 0.9800
C42 C46 1.393(9)
C43 C44 1.380(9)
C43 C47 1.478(9)
C44 C45 1.379(10)
C44 H44 0.9500
C45 C46 1.359(10)
C45 H45 0.9500
C46 H46 0.9500
C48 C50 1.518(10)
C48 C49 1.532(11)
C48 C51 1.560(11)
C49 H49A 0.9800
C49 H49B 0.9800
C49 H49C 0.9800
C50 H50A 0.9800
C50 H50B 0.9800
C50 H50C 0.9800
C51 C52 1.529(10)
C51 C53 1.532(11)
C52 H52A 0.9800
C52 H52B 0.9800
C52 H52C 0.9800
C53 H53A 0.9800
C53 H53B 0.9800
C53 H53C 0.9800
C54 C55 1.534(12)
C55 C56 1.381(12)
C56 C57 1.395(12)
C56 H56 0.9500
C57 C58 1.536(11)
C59 C60 1.558(12)
C60 C61 1.386(11)
C61 C62 1.382(11)
C61 H61 0.9500
C62 C63 1.540(11)
C64 C65 1.545(11)
C65 C66 1.375(10)
C66 C67 1.372(10)
C66 H66 0.9500
C67 C68 1.549(10)
C69 C70 1.529(9)
C69 H69A 0.9800
C69 H69B 0.9800
C69 H69C 0.9800
C70 C71 1.529(9)
C70 H70A 0.9900
C70 H70B 0.9900
C71 C72 1.531(9)
C71 H71A 0.9900
C71 H71B 0.9900
C72 C73 1.500(9)
C72 H72A 0.9900
C72 H72B 0.9900
C73 C74 1.527(9)
C73 H73A 0.9900
C73 H73B 0.9900
C74 C75 1.546(9)
C74 H74A 0.9900
C74 H74B 0.9900
C75 H75A 0.9800
C75 H75B 0.9800
C75 H75C 0.9800
O5 C21 1.230(8)
O6 C23 1.235(9)
O7 C26 1.229(8)
O8 C28 1.243(9)
F1 C20 1.299(9)
F2 C20 1.306(7)
F3 C20 1.259(14)
F4 C24 1.327(8)
F5 C24 1.315(9)
F6 C24 1.303(8)
F7 C25 1.270(8)
F8 C25 1.353(8)
F9 C25 1.296(9)
F10 C29 1.312(9)
F11 C29 1.301(8)
F12 C29 1.274(8)
C20 C21 1.509(8)
C21 C22 1.393(8)
C22 C23 1.388(8)
C22 H22 0.9500
C23 C24 1.521(8)
C25 C26 1.513(8)
C26 C27 1.394(8)
C27 C28 1.397(8)
C27 H27 0.9500
C28 C29 1.519(8)
O5' C21' 1.244(10)
O6' C23' 1.231(10)
O7' C26' 1.231(10)
O8' C28' 1.259(10)
F1' C20' 1.319(10)
F2' C20' 1.320(7)
F3' C20' 1.32(2)
F4' C24' 1.330(9)
F5' C24' 1.324(10)
F6' C24' 1.326(10)
F7' C25' 1.312(10)
F8' C25' 1.302(9)
F9' C25' 1.329(10)
F10' C29' 1.314(10)
F11' C29' 1.303(9)
F12' C29' 1.309(10)
C20' C21' 1.518(9)
C21' C22' 1.400(9)
C22' C23' 1.379(9)
C22' H22' 0.9500
C23' C24' 1.518(8)
C25' C26' 1.513(8)
C26' C27' 1.389(9)
C27' C28' 1.402(9)
C27' H27' 0.9500
C28' C29' 1.523(9)

loop_
_geom_torsion_atom_site_label_1
_geom_torsion_atom_site_label_2
_geom_torsion_atom_site_label_3
_geom_torsion_atom_site_label_4
_geom_torsion
O3 Nd1 O1 N1 -115.8(6)
O7 Nd1 O1 N1 175.9(6)
O6' Nd1 O1 N1 171.7(8)
O9 Nd1 O1 N1 7.0(6)
O5 Nd1 O1 N1 54.7(8)
O7' Nd1 O1 N1 87.5(8)
O8 Nd1 O1 N1 162.8(7)
O5' Nd1 O1 N1 47.4(9)
O6 Nd1 O1 N1 88.1(7)
O10 Nd1 O1 N1 -49.3(7)
O8' Nd1 O1 N1 157.7(8)
O1 Nd1 O3 N4 114.9(5)
O7 Nd1 O3 N4 -106.1(6)
O6' Nd1 O3 N4 -100.4(6)
O9 Nd1 O3 N4 42.0(5)
O5 Nd1 O3 N4 -55.5(7)
O7' Nd1 O3 N4 176.3(10)
O8 Nd1 O3 N4 -176.1(6)
O5' Nd1 O3 N4 -52.0(8)
O6 Nd1 O3 N4 166.5(7)
O10 Nd1 O3 N4 -12.1(5)
O8' Nd1 O3 N4 -174.2(7)
O1 Nd1 O9 C31 -158.5(6)
O3 Nd1 O9 C31 -80.6(5)
O7 Nd1 O9 C31 35.0(7)
O6' Nd1 O9 C31 35.1(7)
O5 Nd1 O9 C31 54.1(6)
O7' Nd1 O9 C31 118.4(7)
O8 Nd1 O9 C31 166.4(6)
O5' Nd1 O9 C31 45.9(6)
O6 Nd1 O9 C31 124.3(6)
O10 Nd1 O9 C31 -25.5(5)
O8' Nd1 O9 C31 159.1(8)
O1 Nd1 O10 C33 82.1(6)
O3 Nd1 O10 C33 155.5(6)
O7 Nd1 O10 C33 -127.2(6)
O6' Nd1 O10 C33 -121.2(7)
O9 Nd1 O10 C33 22.9(5)
O5 Nd1 O10 C33 -53.7(6)
O7' Nd1 O10 C33 -29.6(8)
O8 Nd1 O10 C33 -172.5(7)
O5' Nd1 O10 C33 -57.0(7)
O6 Nd1 O10 C33 -23.5(7)
O8' Nd1 O10 C33 -163.8(10)
O13 Nd2 O11 N6 -108.6(6)
O17 Nd2 O11 N6 -179.9(5)
O20 Nd2 O11 N6 15.2(5)
O15 Nd2 O11 N6 104.2(6)
O18 Nd2 O11 N6 61.6(6)
O19 Nd2 O11 N6 -37.6(6)
O16 Nd2 O11 N6 178.2(6)
O11 Nd2 O13 N9 112.9(5)
O17 Nd2 O13 N9 -102.7(5)
O20 Nd2 O13 N9 41.5(6)
O15 Nd2 O13 N9 179.3(5)
O18 Nd2 O13 N9 -57.4(6)
O19 Nd2 O13 N9 -12.3(5)
O16 Nd2 O13 N9 -177.5(6)
O13 Nd2 O15 C55 1.7(8)
O11 Nd2 O15 C55 72.3(7)
O17 Nd2 O15 C55 -71.9(7)
O20 Nd2 O15 C55 147.1(7)
O18 Nd2 O15 C55 -138.5(7)
O19 Nd2 O15 C55 -160.8(6)
O16 Nd2 O15 C55 -1.6(7)
O13 Nd2 O16 C57 -178.9(7)
O11 Nd2 O16 C57 -82.5(7)
O17 Nd2 O16 C57 98.6(7)
O20 Nd2 O16 C57 -56.0(8)
O15 Nd2 O16 C57 -0.8(7)
O18 Nd2 O16 C57 48.6(7)
O19 Nd2 O16 C57 155.7(6)
O13 Nd2 O17 C60 158.9(8)
O11 Nd2 O17 C60 -125.9(8)
O20 Nd2 O17 C60 30.5(9)
O15 Nd2 O17 C60 -55.4(8)
O18 Nd2 O17 C60 12.1(8)
O19 Nd2 O17 C60 84.7(8)
O16 Nd2 O17 C60 -124.0(8)
O13 Nd2 O18 C62 -65.1(8)
O11 Nd2 O18 C62 128.6(7)
O17 Nd2 O18 C62 -16.9(7)
O20 Nd2 O18 C62 175.0(8)
O15 Nd2 O18 C62 84.1(7)
O19 Nd2 O18 C62 -110.6(7)
O16 Nd2 O18 C62 34.5(8)
O13 Nd2 O19 C65 156.0(6)
O11 Nd2 O19 C65 76.4(6)
O17 Nd2 O19 C65 -125.3(6)
O20 Nd2 O19 C65 22.1(6)
O15 Nd2 O19 C65 -34.3(7)
O18 Nd2 O19 C65 -56.2(6)
O16 Nd2 O19 C65 -178.5(5)
O13 Nd2 O20 C67 -77.7(6)
O11 Nd2 O20 C67 -157.9(6)
O17 Nd2 O20 C67 36.6(7)
O15 Nd2 O20 C67 125.1(6)
O18 Nd2 O20 C67 54.5(6)
O19 Nd2 O20 C67 -22.4(6)
O16 Nd2 O20 C67 176.1(6)
Nd1 O1 N1 C1 51.7(10)
Nd1 O1 N1 C2 -142.6(6)
Nd1 O1 N1 C2' -109.3(8)
Nd1 O3 N4 C13 -51.2(9)
Nd1 O3 N4 C14 120.1(5)
Nd2 O11 N6 C35 47.5(9)
Nd2 O11 N6 C36 -123.5(6)
Nd2 O13 N9 C47 -52.9(9)
Nd2 O13 N9 C48 119.1(6)
O1 N1 C1 N2 -178.6(6)
C2 N1 C1 N2 14.3(8)
C2' N1 C1 N2 -16.5(9)
O1 N1 C1 C8 1.6(11)
C2 N1 C1 C8 -165.5(7)
C2' N1 C1 C8 163.7(8)
O2 N2 C1 N1 -178.0(7)
C5 N2 C1 N1 12.7(8)
C5' N2 C1 N1 -11.2(9)
O2 N2 C1 C8 1.8(11)
C5 N2 C1 C8 -167.5(7)
C5' N2 C1 C8 168.5(8)
O1 N1 C2 C3 36.7(11)
C1 N1 C2 C3 -155.4(8)
C2' N1 C2 C3 -56.8(16)
O1 N1 C2 C4 -81.1(10)
C1 N1 C2 C4 86.7(9)
C2' N1 C2 C4 -175(2)
O1 N1 C2 C5 158.2(7)
C1 N1 C2 C5 -33.9(9)
C2' N1 C2 C5 64.8(15)
O2 N2 C5 C6 33.4(13)
C1 N2 C5 C6 -156.8(10)
C5' N2 C5 C6 -66(2)
O2 N2 C5 C7 -83.0(10)
C1 N2 C5 C7 86.8(9)
C5' N2 C5 C7 178(2)
O2 N2 C5 C2 157.7(7)
C1 N2 C5 C2 -32.5(9)
C5' N2 C5 C2 58.2(18)
N1 C2 C5 N2 36.3(8)
C3 C2 C5 N2 150.1(10)
C4 C2 C5 N2 -82.4(9)
N1 C2 C5 C6 151.1(10)
C3 C2 C5 C6 -95.1(14)
C4 C2 C5 C6 32.4(14)
N1 C2 C5 C7 -79.2(9)
C3 C2 C5 C7 34.6(13)
C4 C2 C5 C7 162.1(9)
O1 N1 C2' C3' -37.4(14)
C1 N1 C2' C3' 159.0(11)
C2 N1 C2' C3' 66.4(18)
O1 N1 C2' C5' -160.4(8)
C1 N1 C2' C5' 36.0(11)
C2 N1 C2' C5' -56.6(13)
O1 N1 C2' C4' 80.3(12)
C1 N1 C2' C4' -83.4(11)
C2 N1 C2' C4' -176(2)
O2 N2 C5' C6' -38.4(16)
C1 N2 C5' C6' 154.3(12)
C5 N2 C5' C6' 56(2)
O2 N2 C5' C7' 79.9(14)
C1 N2 C5' C7' -87.4(12)
C5 N2 C5' C7' 175(3)
O2 N2 C5' C2' -159.9(8)
C1 N2 C5' C2' 32.8(11)
C5 N2 C5' C2' -65.1(18)
N1 C2' C5' C6' -156.0(15)
C3' C2' C5' C6' 87(2)
C4' C2' C5' C6' -36.0(18)
N1 C2' C5' N2 -37.0(11)
C3' C2' C5' N2 -153.9(13)
C4' C2' C5' N2 82.9(12)
N1 C2' C5' C7' 82.4(12)
C3' C2' C5' C7' -34.5(18)
C4' C2' C5' C7' -157.7(12)
C9 N3 C8 C12 -1.3(9)
C9 N3 C8 C1 178.3(6)
N1 C1 C8 N3 17.0(10)
N2 C1 C8 N3 -162.8(6)
N1 C1 C8 C12 -163.4(7)
N2 C1 C8 C12 16.9(10)
C8 N3 C9 C10 1.9(10)
C8 N3 C9 C13 -177.2(6)
N3 C9 C10 C11 -1.0(11)
C13 C9 C10 C11 178.1(6)
C9 C10 C11 C12 -0.6(10)
C10 C11 C12 C8 1.2(10)
N3 C8 C12 C11 -0.2(10)
C1 C8 C12 C11 -179.8(6)
O3 N4 C13 N5 179.1(6)
C14 N4 C13 N5 7.4(8)
O3 N4 C13 C9 -1.2(11)
C14 N4 C13 C9 -172.9(6)
O4 N5 C13 N4 179.7(6)
C17 N5 C13 N4 9.1(8)
O4 N5 C13 C9 0.0(11)
C17 N5 C13 C9 -170.6(6)
N3 C9 C13 N4 -17.8(10)
C10 C9 C13 N4 163.0(7)
N3 C9 C13 N5 161.9(6)
C10 C9 C13 N5 -17.3(10)
O3 N4 C14 C16 -71.9(7)
C13 N4 C14 C16 100.5(7)
O3 N4 C14 C15 47.9(8)
C13 N4 C14 C15 -139.6(7)
O3 N4 C14 C17 168.3(5)
C13 N4 C14 C17 -19.2(7)
O4 N5 C17 C19 48.9(9)
C13 N5 C17 C19 -139.9(7)
O4 N5 C17 C18 -70.7(8)
C13 N5 C17 C18 100.5(7)
O4 N5 C17 C14 168.6(6)
C13 N5 C17 C14 -20.2(7)
N4 C14 C17 N5 21.5(6)
C16 C14 C17 N5 -91.3(7)
C15 C14 C17 N5 138.0(6)
N4 C14 C17 C19 138.2(6)
C16 C14 C17 C19 25.4(9)
C15 C14 C17 C19 -105.4(8)
N4 C14 C17 C18 -93.2(7)
C16 C14 C17 C18 153.9(6)
C15 C14 C17 C18 23.2(9)
Nd1 O9 C31 C32 20.4(10)
Nd1 O9 C31 C30 -163.2(4)
F15 C30 C31 O9 -67.4(7)
F13 C30 C31 O9 51.9(8)
F14 C30 C31 O9 172.8(6)
F15 C30 C31 C32 109.5(7)
F13 C30 C31 C32 -131.3(7)
F14 C30 C31 C32 -10.4(9)
O9 C31 C32 C33 3.1(11)
C30 C31 C32 C33 -173.2(6)
Nd1 O10 C33 C32 -15.0(10)
Nd1 O10 C33 C34 167.9(5)
C31 C32 C33 O10 -5.7(11)
C31 C32 C33 C34 171.3(7)
O10 C33 C34 F18 -49.8(9)
C32 C33 C34 F18 132.7(7)
O10 C33 C34 F16 68.7(8)
C32 C33 C34 F16 -108.8(7)
O10 C33 C34 F17 -170.8(6)
C32 C33 C34 F17 11.7(10)
O11 N6 C35 N7 178.9(5)
C36 N6 C35 N7 -9.6(7)
O11 N6 C35 C42 -2.8(10)
C36 N6 C35 C42 168.7(6)
O12 N7 C35 N6 178.7(6)
C39 N7 C35 N6 -8.9(7)
O12 N7 C35 C42 0.3(10)
C39 N7 C35 C42 172.7(6)
O11 N6 C36 C37 -41.2(8)
C35 N6 C36 C37 146.5(6)
O11 N6 C36 C38 77.4(7)
C35 N6 C36 C38 -94.9(6)
O11 N6 C36 C39 -164.9(5)
C35 N6 C36 C39 22.8(7)
O12 N7 C39 C40 -42.5(8)
C35 N7 C39 C40 144.6(6)
O12 N7 C39 C41 76.1(8)
C35 N7 C39 C41 -96.8(7)
O12 N7 C39 C36 -164.9(6)
C35 N7 C39 C36 22.3(7)
C37 C36 C39 N7 -144.0(6)
N6 C36 C39 N7 -24.7(6)
C38 C36 C39 N7 86.7(7)
C37 C36 C39 C40 97.6(8)
N6 C36 C39 C40 -143.1(6)
C38 C36 C39 C40 -31.7(9)
C37 C36 C39 C41 -31.8(9)
N6 C36 C39 C41 87.5(7)
C38 C36 C39 C41 -161.1(6)
C43 N8 C42 C46 0.0(9)
C43 N8 C42 C35 -179.5(6)
N6 C35 C42 N8 26.7(9)
N7 C35 C42 N8 -155.2(6)
N6 C35 C42 C46 -152.8(7)
N7 C35 C42 C46 25.2(10)
C42 N8 C43 C44 1.3(10)
C42 N8 C43 C47 -179.2(6)
N8 C43 C44 C45 -1.4(11)
C47 C43 C44 C45 179.2(6)
C43 C44 C45 C46 0.1(11)
C44 C45 C46 C42 1.2(11)
N8 C42 C46 C45 -1.3(10)
C35 C42 C46 C45 178.3(6)
O13 N9 C47 N10 -179.1(6)
C48 N9 C47 N10 8.5(8)
O13 N9 C47 C43 3.9(11)
C48 N9 C47 C43 -168.4(7)
O14 N10 C47 N9 174.9(6)
C51 N10 C47 N9 2.8(8)
O14 N10 C47 C43 -8.0(11)
C51 N10 C47 C43 179.9(6)
N8 C43 C47 N9 -26.4(10)
C44 C43 C47 N9 153.2(7)
N8 C43 C47 N10 157.1(6)
C44 C43 C47 N10 -23.4(10)
O13 N9 C48 C50 49.9(9)
C47 N9 C48 C50 -137.1(7)
O13 N9 C48 C49 -68.8(8)
C47 N9 C48 C49 104.2(7)
O13 N9 C48 C51 171.6(5)
C47 N9 C48 C51 -15.3(8)
O14 N10 C51 C52 54.3(9)
C47 N10 C51 C52 -133.0(7)
O14 N10 C51 C53 -63.1(8)
C47 N10 C51 C53 109.6(7)
O14 N10 C51 C48 175.5(6)
C47 N10 C51 C48 -11.9(8)
N9 C48 C51 N10 14.8(7)
C50 C48 C51 N10 132.3(6)
C49 C48 C51 N10 -98.4(6)
N9 C48 C51 C52 131.0(7)
C50 C48 C51 C52 -111.4(8)
C49 C48 C51 C52 17.9(9)
N9 C48 C51 C53 -99.0(7)
C50 C48 C51 C53 18.6(9)
C49 C48 C51 C53 147.8(6)
Nd2 O15 C55 C56 2.8(14)
Nd2 O15 C55 C54 -176.9(5)
F19 C54 C55 O15 -48.3(12)
F20 C54 C55 O15 82.3(11)
F21 C54 C55 O15 -166.4(8)
F19 C54 C55 C56 131.9(10)
F20 C54 C55 C56 -97.4(12)
F21 C54 C55 C56 13.9(13)
O15 C55 C56 C57 -1.3(15)
C54 C55 C56 C57 178.4(8)
Nd2 O16 C57 C56 2.1(14)
Nd2 O16 C57 C58 -174.5(6)
C55 C56 C57 O16 -1.1(15)
C55 C56 C57 C58 175.4(9)
O16 C57 C58 F22 -149.5(8)
C56 C57 C58 F22 33.5(13)
O16 C57 C58 F24 -27.0(13)
C56 C57 C58 F24 155.9(9)
O16 C57 C58 F23 92.4(10)
C56 C57 C58 F23 -84.7(11)
Nd2 O17 C60 C61 -6.6(15)
Nd2 O17 C60 C59 173.3(6)
F26 C59 C60 O17 63.4(13)
F27 C59 C60 O17 -56.5(11)
F25 C59 C60 O17 -176.3(9)
F26 C59 C60 C61 -116.8(11)
F27 C59 C60 C61 123.4(10)
F25 C59 C60 C61 3.6(14)
O17 C60 C61 C62 -3.4(16)
C59 C60 C61 C62 176.8(9)
Nd2 O18 C62 C61 16.6(14)
Nd2 O18 C62 C63 -167.2(5)
C60 C61 C62 O18 -1.7(15)
C60 C61 C62 C63 -177.7(9)
O18 C62 C63 F28 177.0(8)
C61 C62 C63 F28 -6.4(13)
O18 C62 C63 F30 55.4(10)
C61 C62 C63 F30 -128.0(9)
O18 C62 C63 F29 -62.3(9)
C61 C62 C63 F29 114.3(9)
Nd2 O19 C65 C66 -16.3(12)
Nd2 O19 C65 C64 165.4(5)
F32 C64 C65 O19 -66.0(9)
F33 C64 C65 O19 54.5(9)
F31 C64 C65 O19 174.0(7)
F32 C64 C65 C66 115.6(8)
F33 C64 C65 C66 -123.9(8)
F31 C64 C65 C66 -4.4(12)
O19 C65 C66 C67 -3.2(13)
C64 C65 C66 C67 174.9(8)
Nd2 O20 C67 C66 17.2(12)
Nd2 O20 C67 C68 -163.6(5)
C65 C66 C67 O20 2.9(13)
C65 C66 C67 C68 -176.3(7)
O20 C67 C68 F35 60.6(9)
C66 C67 C68 F35 -120.1(8)
O20 C67 C68 F36 -58.1(9)
C66 C67 C68 F36 121.1(8)
O20 C67 C68 F34 -177.8(7)
C66 C67 C68 F34 1.4(11)
C69 C70 C71 C72 173.7(11)
C70 C71 C72 C73 -174.6(11)
C71 C72 C73 C74 171.1(12)
C72 C73 C74 C75 -168.9(12)
O1 Nd1 O5 C21 35.5(11)
O3 Nd1 O5 C21 -158.4(7)
O7 Nd1 O5 C21 -106.6(9)
O6' Nd1 O5 C21 -109.1(10)
O9 Nd1 O5 C21 84.6(9)
O7' Nd1 O5 C21 -1.7(6)
O8 Nd1 O5 C21 -51.7(11)
O5' Nd1 O5 C21 -179(100)
O6 Nd1 O5 C21 0.4(10)
O10 Nd1 O5 C21 158.8(10)
O8' Nd1 O5 C21 -49.8(10)
O1 Nd1 O6 C23 -156.1(10)
O3 Nd1 O6 C23 149.9(7)
O7 Nd1 O6 C23 68.2(10)
O6' Nd1 O6 C23 60.9(10)
O9 Nd1 O6 C23 -76.4(9)
O5 Nd1 O6 C23 -0.5(11)
O7' Nd1 O6 C23 18(6)
O8 Nd1 O6 C23 131.7(9)
O5' Nd1 O6 C23 -0.3(6)
O10 Nd1 O6 C23 -32.0(11)
O8' Nd1 O6 C23 128.8(12)
O1 Nd1 O7 C26 -42.0(10)
O3 Nd1 O7 C26 -113.5(9)
O6' Nd1 O7 C26 118(4)
O9 Nd1 O7 C26 118.9(8)
O5 Nd1 O7 C26 99.9(9)
O7' Nd1 O7 C26 40.6(10)
O8 Nd1 O7 C26 -28.9(9)
O5' Nd1 O7 C26 107.9(9)
O6 Nd1 O7 C26 36.2(9)
O10 Nd1 O7 C26 174.2(8)
O8' Nd1 O7 C26 -23.5(7)
O1 Nd1 O8 C28 -160.2(9)
O3 Nd1 O8 C28 110.0(9)
O7 Nd1 O8 C28 29.4(10)
O6' Nd1 O8 C28 25.3(7)
O9 Nd1 O8 C28 -123.2(8)
O5 Nd1 O8 C28 -28.3(10)
O7' Nd1 O8 C28 -73.6(8)
O5' Nd1 O8 C28 -20.8(10)
O6 Nd1 O8 C28 -79.1(9)
O10 Nd1 O8 C28 79.1(10)
O8' Nd1 O8 C28 -48(7)
Nd1 O5 C21 C22 -0.4(9)
Nd1 O5 C21 C20 179.6(9)
F3 C20 C21 O5 -167.1(8)
F1 C20 C21 O5 -43.7(8)
F2 C20 C21 O5 71.7(8)
F3 C20 C21 C22 12.9(8)
F1 C20 C21 C22 136.3(8)
F2 C20 C21 C22 -108.3(8)
O5 C21 C22 C23 0.03(16)
C20 C21 C22 C23 -179.99(8)
Nd1 O6 C23 C22 0.4(9)
Nd1 O6 C23 C24 -179.6(9)
C21 C22 C23 O6 -0.04(16)
C21 C22 C23 C24 -179.99(9)
O6 C23 C24 F6 43.5(7)
C22 C23 C24 F6 -136.5(7)
O6 C23 C24 F5 165.2(7)
C22 C23 C24 F5 -14.8(7)
O6 C23 C24 F4 -76.4(7)
C22 C23 C24 F4 103.6(7)
Nd1 O7 C26 C27 24.0(8)
Nd1 O7 C26 C25 -156.1(8)
F7 C25 C26 O7 42.9(7)
F9 C25 C26 O7 169.6(7)
F8 C25 C26 O7 -75.7(7)
F7 C25 C26 C27 -137.1(7)
F9 C25 C26 C27 -10.4(7)
F8 C25 C26 C27 104.3(7)
O7 C26 C27 C28 0.00(16)
C25 C26 C27 C28 -179.96(8)
Nd1 O8 C28 C27 -23.8(8)
Nd1 O8 C28 C29 156.2(8)
C26 C27 C28 O8 -0.02(15)
C26 C27 C28 C29 179.97(9)
O8 C28 C29 F12 -84.6(8)
C27 C28 C29 F12 95.4(8)
O8 C28 C29 F11 37.9(8)
C27 C28 C29 F11 -142.1(8)
O8 C28 C29 F10 155.2(8)
C27 C28 C29 F10 -24.8(8)
O1 Nd1 O5' C21' 118.7(13)
O3 Nd1 O5' C21' -83.2(12)
O7 Nd1 O5' C21' -26.6(11)
O6' Nd1 O5' C21' -28.1(14)
O9 Nd1 O5' C21' 159.9(13)
O5 Nd1 O5' C21' 79(4)
O7' Nd1 O5' C21' 76.2(13)
O8 Nd1 O5' C21' 22.2(14)
O6 Nd1 O5' C21' 78.1(11)
O10 Nd1 O5' C21' -124.6(13)
O8' Nd1 O5' C21' 24.9(15)
O1 Nd1 O6' C23' -118.3(14)
O3 Nd1 O6' C23' 168.0(13)
O7 Nd1 O6' C23' -141(5)
O9 Nd1 O6' C23' 39.3(15)
O5 Nd1 O6' C23' 19.6(11)
O7' Nd1 O6' C23' -38.3(14)
O8 Nd1 O6' C23' -109.7(12)
O5' Nd1 O6' C23' 27.9(14)
O6 Nd1 O6' C23' -42.2(14)
O10 Nd1 O6' C23' 94.9(13)
O8' Nd1 O6' C23' -104.5(13)
O1 Nd1 O7' C26' 70.9(15)
O3 Nd1 O7' C26' 8(2)
O7 Nd1 O7' C26' -65.2(16)
O6' Nd1 O7' C26' -72.3(16)
O9 Nd1 O7' C26' 149.6(16)
O5 Nd1 O7' C26' -134.2(18)
O8 Nd1 O7' C26' 0.5(12)
O5' Nd1 O7' C26' -133.7(15)
O6 Nd1 O7' C26' 65(6)
O10 Nd1 O7' C26' -160.5(12)
O8' Nd1 O7' C26' -1.8(17)
O1 Nd1 O8' C28' -86.1(12)
O3 Nd1 O8' C28' -173.9(12)
O7 Nd1 O8' C28' 107.3(13)
O6' Nd1 O8' C28' 102.6(13)
O9 Nd1 O8' C28' -41.9(15)
O5 Nd1 O8' C28' 46.7(13)
O7' Nd1 O8' C28' 1.5(15)
O8 Nd1 O8' C28' -152(9)
O5' Nd1 O8' C28' 53.7(15)
O6 Nd1 O8' C28' -4.3(9)
O10 Nd1 O8' C28' 147.4(8)
Nd1 O5' C21' C22' 23.3(12)
Nd1 O5' C21' C20' -156.7(11)
F3' C20' C21' O5' -150.7(8)
F1' C20' C21' O5' -30.5(9)
F2' C20' C21' O5' 89.8(12)
F3' C20' C21' C22' 29.3(8)
F1' C20' C21' C22' 149.5(9)
F2' C20' C21' C22' -90.2(12)
O5' C21' C22' C23' -0.01(16)
C20' C21' C22' C23' -179.99(8)
Nd1 O6' C23' C22' -23.5(12)
Nd1 O6' C23' C24' 156.5(12)
C21' C22' C23' O6' -0.01(16)
C21' C22' C23' C24' -179.98(10)
O6' C23' C24' F5' 165.5(9)
C22' C23' C24' F5' -14.5(9)
O6' C23' C24' F6' 44.9(9)
C22' C23' C24' F6' -135.2(9)
O6' C23' C24' F4' -74.5(9)
C22' C23' C24' F4' 105.5(9)
Nd1 O7' C26' C27' 1.5(15)
Nd1 O7' C26' C25' -178.5(14)
F8' C25' C26' O7' -47.0(9)
F7' C25' C26' O7' -169.1(10)
F9' C25' C26' O7' 72.5(9)
F8' C25' C26' C27' 133.0(9)
F7' C25' C26' C27' 10.9(10)
F9' C25' C26' C27' -107.4(9)
O7' C26' C27' C28' 0.01(15)
C25' C26' C27' C28' 179.99(8)
Nd1 O8' C28' C27' -1.3(12)
Nd1 O8' C28' C29' 178.7(12)
C26' C27' C28' O8' 0.00(17)
C26' C27' C28' C29' 180.00(9)
O8' C28' C29' F11' 71.1(11)
C27' C28' C29' F11' -108.9(11)
O8' C28' C29' F12' -48.9(11)
C27' C28' C29' F12' 131.1(11)
O8' C28' C29' F10' -169.0(11)
C27' C28' C29' F10' 11.0(11)
